data_7019173
loop_
_publ_author_name
'Lin, Yiji'
'Zou, Fang'
'Wan, Shigang'
'Ouyang, Jie'
'Lin, Lirong'
'Zhang, Hui'

_publ_section_title
;
 Dynamic chiral-at-metal stability of tetrakis(d/l-hfc)Ln(iii) complexes
 capped with an alkali metal cation in solution.
;
_journal_issue 22
_journal_name_full 'Dalton transactions (Cambridge, England : 2003)'
_journal_page_first 6696
_journal_page_last 6706
_journal_paper_doi 10.1039/c2dt30431g
_journal_volume 41
_journal_year 2012
_chemical_formula_sum 'C56 H58 Cs F28 N0 O9 Yb'
_chemical_formula_weight 1712.97
_chemical_name_systematic
;
?
;
_space_group_IT_number 5
_symmetry_cell_setting monoclinic
_symmetry_space_group_name_Hall 'C 2y'
_symmetry_space_group_name_H-M 'C 1 2 1'
_atom_sites_solution_hydrogens geom
_atom_sites_solution_primary direct
_atom_sites_solution_secondary difmap
_audit_creation_method SHELXL-97
_cell_angle_alpha 90.00
_cell_angle_beta 97.64(3)
_cell_angle_gamma 90.00
_cell_formula_units_Z 8
_cell_length_a 50.055(10)
_cell_length_b 10.180(2)
_cell_length_c 25.983(5)
_cell_measurement_reflns_used 60189
_cell_measurement_temperature 293(2)
_cell_measurement_theta_max 55.07
_cell_measurement_theta_min 6.09
_cell_volume 13122(5)
_computing_cell_refinement 'Bruker XSCANS'
_computing_data_collection 'Bruker XSCANS'
_computing_data_reduction 'Bruker SHELXTL'
_computing_molecular_graphics 'Bruker SHELXTL'
_computing_publication_material 'Bruker SHELXTL'
_computing_structure_refinement 'SHELXL-97 (Sheldrick, 1997)'
_computing_structure_solution 'SHELXS-97 (Sheldrick, 1990)'
_diffrn_ambient_temperature 293(2)
_diffrn_measured_fraction_theta_full 0.998
_diffrn_measured_fraction_theta_max 0.998
_diffrn_measurement_device_type 'Bruker P4'
_diffrn_measurement_method '\w scans'
_diffrn_radiation_monochromator graphite
_diffrn_radiation_source 'fine-focus sealed tube'
_diffrn_radiation_type MoK\a
_diffrn_radiation_wavelength 0.71073
_diffrn_reflns_av_R_equivalents 0.1414
_diffrn_reflns_av_sigmaI/netI 0.1308
_diffrn_reflns_limit_h_max 61
_diffrn_reflns_limit_h_min -61
_diffrn_reflns_limit_k_max 11
_diffrn_reflns_limit_k_min -12
_diffrn_reflns_limit_l_max 32
_diffrn_reflns_limit_l_min -32
_diffrn_reflns_number 83777
_diffrn_reflns_theta_full 26.00
_diffrn_reflns_theta_max 26.00
_diffrn_reflns_theta_min 3.05
_diffrn_standards_interval_time 0.198
_diffrn_standards_number 15844
_exptl_absorpt_coefficient_mu 2.103
_exptl_absorpt_correction_T_max 0.889
_exptl_absorpt_correction_T_min 0.574
_exptl_absorpt_correction_type multi-scan
_exptl_crystal_colour Colorless
_exptl_crystal_density_diffrn 1.734
_exptl_crystal_density_method 'not measured'
_exptl_crystal_description Prism
_exptl_crystal_F_000 6744
_exptl_crystal_size_max 0.766
_exptl_crystal_size_mid 0.224
_exptl_crystal_size_min 0.056
_refine_diff_density_max 4.322
_refine_diff_density_min -1.765
_refine_diff_density_rms 0.144
_refine_ls_abs_structure_details 'Flack H D (1983), Acta Cryst. A39, 876-881'
_refine_ls_abs_structure_Flack 0.022(10)
_refine_ls_extinction_method none
_refine_ls_goodness_of_fit_ref 0.996
_refine_ls_hydrogen_treatment constr
_refine_ls_matrix_type full
_refine_ls_number_parameters 1733
_refine_ls_number_reflns 24355
_refine_ls_number_restraints 27
_refine_ls_restrained_S_all 0.998
_refine_ls_R_factor_all 0.1195
_refine_ls_R_factor_gt 0.0707
_refine_ls_shift/su_max 0.052
_refine_ls_shift/su_mean 0.001
_refine_ls_structure_factor_coef Fsqd
_refine_ls_weighting_details 'calc w=1/[\s^2^(Fo^2^)+(0.0935P)^2^+0.0000P] where P=(Fo^2^+2Fc^2^)/3'
_refine_ls_weighting_scheme calc
_refine_ls_wR_factor_gt 0.1676
_refine_ls_wR_factor_ref 0.2052
_reflns_number_gt 14751
_reflns_number_total 24355
_reflns_threshold_expression >2sigma(I)
_cod_data_source_file c2dt30431g.txt
_cod_data_source_block beta-5
_cod_depositor_comments
;
The following automatic conversions were performed:

'_symmetry_cell_setting' value 'Monoclinic' changed to 'monoclinic'
according to /home/saulius/struct/CIF-dictionaries/cif_core.dic
dictionary named 'cif_core.dic' version 2.4.1 from 2010-06-29.

Automatic conversion script
Id: cif_fix_values 1715 2011-07-08 13:25:40Z adriana 
;
_cod_original_sg_symbol_H-M C2
_cod_database_code 7019173

loop_
_symmetry_equiv_pos_as_xyz
'x, y, z'
'-x, y, -z'
'x+1/2, y+1/2, z'
'-x+1/2, y+1/2, -z'

loop_
_atom_site_label
_atom_site_type_symbol
_atom_site_fract_x
_atom_site_fract_y
_atom_site_fract_z
_atom_site_U_iso_or_equiv
_atom_site_adp_type
_atom_site_occupancy
_atom_site_symmetry_multiplicity
_atom_site_calc_flag
_atom_site_refinement_flags
C1 C 0.5821(3) 0.1969(16) 0.5232(6) 0.055(4) Uani 1 1 d .
C2 C 0.5810(3) 0.0757(15) 0.4939(5) 0.046(4) Uani 1 1 d .
C3 C 0.5951(3) -0.0337(17) 0.5150(5) 0.052(3) Uani 1 1 d .
C4 C 0.5916(3) -0.1657(16) 0.4876(5) 0.062(4) Uani 1 1 d .
C5 C 0.6124(3) -0.1972(15) 0.4500(6) 0.066(4) Uani 1 1 d .
C6 C 0.6417(4) -0.1890(17) 0.4707(7) 0.069(5) Uani 1 1 d .
C7 C 0.5694(3) 0.4389(15) 0.5015(7) 0.073(5) Uani 1 1 d .
H7A H 0.5663 0.4544 0.5367 0.109 Uiso 1 1 calc R
H7B H 0.5569 0.4900 0.4784 0.109 Uiso 1 1 calc R
H7C H 0.5875 0.4638 0.4976 0.109 Uiso 1 1 calc R
C8 C 0.5654(3) 0.2948(13) 0.4888(6) 0.053(4) Uani 1 1 d .
C9 C 0.5356(3) 0.2459(17) 0.4897(5) 0.067(4) Uani 1 1 d .
H9A H 0.5319 0.2312 0.5250 0.080 Uiso 1 1 calc R
H9B H 0.5227 0.3091 0.4731 0.080 Uiso 1 1 calc R
C10 C 0.5342(2) 0.1166(16) 0.4591(5) 0.060(4) Uani 1 1 d .
H10A H 0.5212 0.1226 0.4280 0.072 Uiso 1 1 calc R
H10B H 0.5293 0.0442 0.4802 0.072 Uiso 1 1 calc R
C11 C 0.5628(3) 0.0979(15) 0.4449(5) 0.055(4) Uani 1 1 d .
H11 H 0.5644 0.0339 0.4173 0.066 Uiso 1 1 calc R
C12 C 0.5711(3) 0.2435(18) 0.4327(5) 0.067(4) Uani 1 1 d .
C13 C 0.6004(3) 0.266(2) 0.4249(6) 0.083(5) Uani 1 1 d .
H13A H 0.6045 0.2147 0.3958 0.125 Uiso 1 1 calc R
H13B H 0.6120 0.2389 0.4555 0.125 Uiso 1 1 calc R
H13C H 0.6032 0.3570 0.4184 0.125 Uiso 1 1 calc R
C14 C 0.5532(3) 0.3081(18) 0.3880(6) 0.082(5) Uani 1 1 d .
H14A H 0.5547 0.4019 0.3911 0.123 Uiso 1 1 calc R
H14B H 0.5348 0.2825 0.3890 0.123 Uiso 1 1 calc R
H14C H 0.5587 0.2808 0.3557 0.123 Uiso 1 1 calc R
C15 C 0.6701(3) 0.2107(14) 0.5481(5) 0.052(3) Uani 1 1 d .
C16 C 0.6907(3) 0.115(2) 0.5644(5) 0.059(4) Uani 1 1 d .
C17 C 0.6851(3) 0.0070(15) 0.5929(5) 0.059(4) Uani 1 1 d .
C18 C 0.7056(3) -0.1034(19) 0.6037(5) 0.066(4) Uani 1 1 d .
C19 C 0.7246(3) -0.0832(19) 0.6549(7) 0.067(4) Uani 1 1 d .
C20 C 0.7465(4) -0.192(3) 0.6650(8) 0.095(7) Uani 1 1 d .
C21 C 0.6671(3) 0.4352(13) 0.5020(7) 0.071(5) Uani 1 1 d .
H21A H 0.6488 0.4181 0.4871 0.107 Uiso 1 1 calc R
H21B H 0.6757 0.4896 0.4789 0.107 Uiso 1 1 calc R
H21C H 0.6671 0.4796 0.5346 0.107 Uiso 1 1 calc R
C22 C 0.6820(3) 0.3082(16) 0.5105(6) 0.064(4) Uani 1 1 d .
C23 C 0.6853(3) 0.2186(15) 0.4630(5) 0.067(4) Uani 1 1 d .
H23A H 0.6685 0.1726 0.4517 0.080 Uiso 1 1 calc R
H23B H 0.6899 0.2711 0.4343 0.080 Uiso 1 1 calc R
C24 C 0.7078(3) 0.1201(19) 0.4804(5) 0.073(5) Uani 1 1 d .
H24A H 0.7231 0.1323 0.4616 0.088 Uiso 1 1 calc R
H24B H 0.7015 0.0302 0.4762 0.088 Uiso 1 1 calc R
C25 C 0.7149(3) 0.1583(18) 0.5399(6) 0.063(4) Uani 1 1 d .
H25 H 0.7324 0.1277 0.5571 0.076 Uiso 1 1 calc R
C26 C 0.7111(3) 0.309(2) 0.5370(7) 0.074(5) Uani 1 1 d .
C27 C 0.7143(3) 0.3698(17) 0.5934(6) 0.075(5) Uani 1 1 d .
H27A H 0.7304 0.3357 0.6134 0.113 Uiso 1 1 calc R
H27B H 0.6989 0.3472 0.6101 0.113 Uiso 1 1 calc R
H27C H 0.7157 0.4636 0.5911 0.113 Uiso 1 1 calc R
C28 C 0.7312(3) 0.3763(19) 0.5078(6) 0.079(5) Uani 1 1 d .
H28A H 0.7490 0.3476 0.5211 0.119 Uiso 1 1 calc R
H28B H 0.7299 0.4696 0.5122 0.119 Uiso 1 1 calc R
H28C H 0.7274 0.3549 0.4716 0.119 Uiso 1 1 calc R
C29 C 0.6678(2) 0.2522(15) 0.7120(5) 0.049(3) Uani 1 1 d .
C30 C 0.6700(3) 0.1505(18) 0.7486(5) 0.056(4) Uani 1 1 d .
C31 C 0.6576(3) 0.0329(16) 0.7384(5) 0.055(4) Uani 1 1 d .
C32 C 0.6630(3) -0.0873(14) 0.7757(5) 0.054(4) Uani 1 1 d .
C33 C 0.6425(3) -0.1061(16) 0.8149(6) 0.062(4) Uani 1 1 d .
C34 C 0.6127(3) -0.1230(18) 0.7924(6) 0.068(4) Uani 1 1 d .
C35 C 0.6763(3) 0.5020(15) 0.7128(7) 0.076(5) Uani 1 1 d .
H35A H 0.6908 0.5072 0.6917 0.091 Uiso 1 1 calc R
H35B H 0.6823 0.5579 0.7423 0.091 Uiso 1 1 calc R
C36 C 0.6834(3) 0.3701(14) 0.7382(6) 0.055(4) Uani 1 1 d .
C37 C 0.7131(3) 0.3246(16) 0.7404(6) 0.066(4) Uani 1 1 d .
H37A H 0.7254 0.3962 0.7510 0.079 Uiso 1 1 calc R
H37B H 0.7166 0.2927 0.7068 0.079 Uiso 1 1 calc R
C38 C 0.7163(3) 0.2115(16) 0.7816(6) 0.066(4) Uani 1 1 d .
H38A H 0.7221 0.1305 0.7669 0.079 Uiso 1 1 calc R
H38B H 0.7290 0.2351 0.8117 0.079 Uiso 1 1 calc R
C39 C 0.6872(3) 0.1993(14) 0.7956(5) 0.055(4) Uani 1 1 d .
H39 H 0.6855 0.1518 0.8278 0.066 Uiso 1 1 calc R
C40 C 0.6777(3) 0.3473(17) 0.7943(7) 0.067(5) Uani 1 1 d .
C41 C 0.6483(3) 0.364(2) 0.8015(7) 0.088(6) Uani 1 1 d .
H41A H 0.6441 0.4563 0.8025 0.132 Uiso 1 1 calc R
H41B H 0.6451 0.3240 0.8336 0.132 Uiso 1 1 calc R
H41C H 0.6371 0.3235 0.7732 0.132 Uiso 1 1 calc R
C42 C 0.6947(3) 0.4353(17) 0.8354(6) 0.081(5) Uani 1 1 d .
H42A H 0.7134 0.4302 0.8308 0.122 Uiso 1 1 calc R
H42B H 0.6925 0.4052 0.8696 0.122 Uiso 1 1 calc R
H42C H 0.6887 0.5246 0.8313 0.122 Uiso 1 1 calc R
C43 C 0.5811(3) 0.2425(14) 0.6878(5) 0.051(4) Uani 1 1 d .
C44 C 0.5625(3) 0.1318(14) 0.6832(5) 0.048(3) Uani 1 1 d .
C45 C 0.5690(3) 0.0189(13) 0.6623(5) 0.044(3) Uani 1 1 d .
C46 C 0.5500(3) -0.0979(16) 0.6596(6) 0.060(4) Uani 1 1 d .
C47 C 0.5314(4) -0.1201(19) 0.6083(7) 0.080(4) Uani 1 1 d U
C48 C 0.5096(4) -0.2093(15) 0.5999(6) 0.087(5) Uani 1 1 d DU
C49 C 0.5812(3) 0.4857(13) 0.7136(6) 0.066(4) Uani 1 1 d .
H49A H 0.5700 0.5511 0.7266 0.099 Uiso 1 1 calc R
H49B H 0.5827 0.5038 0.6778 0.099 Uiso 1 1 calc R
H49C H 0.5988 0.4876 0.7335 0.099 Uiso 1 1 calc R
C50 C 0.5687(3) 0.3506(13) 0.7181(6) 0.057(4) Uani 1 1 d .
C51 C 0.5679(3) 0.2950(14) 0.7717(5) 0.056(4) Uani 1 1 d .
H51A H 0.5629 0.3628 0.7948 0.067 Uiso 1 1 calc R
H51B H 0.5855 0.2610 0.7857 0.067 Uiso 1 1 calc R
C52 C 0.5464(3) 0.1816(15) 0.7664(6) 0.070(5) Uani 1 1 d .
H52A H 0.5543 0.0981 0.7784 0.084 Uiso 1 1 calc R
H52B H 0.5313 0.2015 0.7850 0.084 Uiso 1 1 calc R
C53 C 0.5382(3) 0.1832(15) 0.7075(6) 0.060(4) Uani 1 1 d .
H53 H 0.5213 0.1370 0.6959 0.072 Uiso 1 1 calc R
C54 C 0.5381(3) 0.3322(16) 0.6913(6) 0.059(4) Uani 1 1 d .
C55 C 0.5330(3) 0.3537(14) 0.6350(6) 0.066(4) Uani 1 1 d .
H55A H 0.5163 0.3131 0.6213 0.099 Uiso 1 1 calc R
H55B H 0.5474 0.3158 0.6190 0.099 Uiso 1 1 calc R
H55C H 0.5321 0.4463 0.6280 0.099 Uiso 1 1 calc R
C56 C 0.5174(3) 0.4082(18) 0.7189(7) 0.084(5) Uani 1 1 d .
H56A H 0.5193 0.5007 0.7132 0.126 Uiso 1 1 calc R
H56B H 0.5206 0.3903 0.7555 0.126 Uiso 1 1 calc R
H56C H 0.4995 0.3809 0.7052 0.126 Uiso 1 1 calc R
C57 C 0.6703(3) 0.8547(14) 0.2197(5) 0.049(3) Uani 1 1 d .
C58 C 0.6704(3) 0.7400(16) 0.2506(5) 0.052(4) Uani 1 1 d .
C59 C 0.6567(3) 0.6322(17) 0.2341(5) 0.059(4) Uani 1 1 d .
C60 C 0.6598(4) 0.4995(14) 0.2629(7) 0.066(4) Uani 1 1 d .
C61 C 0.6407(5) 0.477(2) 0.3037(9) 0.102(7) Uani 1 1 d .
C62 C 0.6128(5) 0.497(3) 0.2907(13) 0.136(11) Uani 1 1 d .
C63 C 0.6845(3) 1.0976(16) 0.2334(6) 0.077(5) Uani 1 1 d .
H63A H 0.6884 1.1061 0.1984 0.116 Uiso 1 1 calc R
H63B H 0.6965 1.1523 0.2559 0.116 Uiso 1 1 calc R
H63C H 0.6662 1.1244 0.2350 0.116 Uiso 1 1 calc R
C64 C 0.6881(3) 0.9530(16) 0.2509(5) 0.054(4) Uani 1 1 d .
C65 C 0.7172(3) 0.8981(17) 0.2506(6) 0.068(4) Uani 1 1 d .
H65A H 0.7204 0.8747 0.2157 0.081 Uiso 1 1 calc R
H65B H 0.7307 0.9617 0.2647 0.081 Uiso 1 1 calc R
C66 C 0.7177(3) 0.7766(15) 0.2853(6) 0.062(4) Uani 1 1 d .
H66A H 0.7310 0.7859 0.3158 0.074 Uiso 1 1 calc R
H66B H 0.7217 0.6982 0.2666 0.074 Uiso 1 1 calc R
C67 C 0.6884(3) 0.7706(17) 0.3006(6) 0.064(4) Uani 1 1 d .
H67 H 0.6861 0.7142 0.3302 0.077 Uiso 1 1 calc R
C68 C 0.6822(3) 0.9178(16) 0.3071(6) 0.057(4) Uani 1 1 d .
C69 C 0.6536(3) 0.9467(17) 0.3165(6) 0.064(4) Uani 1 1 d .
H69A H 0.6413 0.9212 0.2866 0.096 Uiso 1 1 calc R
H69B H 0.6517 1.0390 0.3227 0.096 Uiso 1 1 calc R
H69C H 0.6496 0.8982 0.3463 0.096 Uiso 1 1 calc R
C70 C 0.7013(3) 0.9872(18) 0.3509(5) 0.078(5) Uani 1 1 d .
H70A H 0.6999 1.0807 0.3464 0.117 Uiso 1 1 calc R
H70B H 0.7195 0.9602 0.3493 0.117 Uiso 1 1 calc R
H70C H 0.6963 0.9636 0.3841 0.117 Uiso 1 1 calc R
C71 C 0.5822(3) 0.8704(17) 0.2017(5) 0.061(4) Uani 1 1 d .
C72 C 0.5627(3) 0.7649(18) 0.1910(6) 0.057(4) Uani 1 1 d .
C73 C 0.5679(3) 0.6569(17) 0.1646(6) 0.062(4) Uani 1 1 d .
C74 C 0.5479(3) 0.540(2) 0.1569(6) 0.077(5) Uani 1 1 d .
C75 C 0.5268(4) 0.543(2) 0.1084(7) 0.085(5) Uani 1 1 d .
C76 C 0.5060(4) 0.442(3) 0.0984(9) 0.095(7) Uani 1 1 d .
C77 C 0.5842(4) 1.1035(18) 0.2410(7) 0.089(5) Uani 1 1 d .
H77A H 0.6032 1.0933 0.2516 0.134 Uiso 1 1 calc R
H77B H 0.5766 1.1559 0.2661 0.134 Uiso 1 1 calc R
H77C H 0.5813 1.1461 0.2078 0.134 Uiso 1 1 calc R
C78 C 0.5705(3) 0.966(2) 0.2371(6) 0.071(4) Uani 1 1 d .
C79 C 0.5707(4) 0.891(2) 0.2891(6) 0.092(5) Uani 1 1 d U
H79A H 0.5882 0.8520 0.2997 0.110 Uiso 1 1 calc R
H79B H 0.5666 0.9508 0.3162 0.110 Uiso 1 1 calc R
C80 C 0.5492(3) 0.786(2) 0.2790(6) 0.091(6) Uani 1 1 d U
H80A H 0.5349 0.7997 0.3002 0.109 Uiso 1 1 calc R
H80B H 0.5568 0.6992 0.2854 0.109 Uiso 1 1 calc R
C81 C 0.5390(3) 0.808(2) 0.2196(6) 0.077(5) Uani 1 1 d .
H81 H 0.5214 0.7689 0.2070 0.093 Uiso 1 1 calc R
C82 C 0.5404(3) 0.959(2) 0.2157(7) 0.070(4) Uani 1 1 d .
C83 C 0.5341(3) 1.0098(18) 0.1580(6) 0.083(6) Uani 1 1 d .
H83A H 0.5423 1.0945 0.1552 0.125 Uiso 1 1 calc R
H83B H 0.5150 1.0168 0.1485 0.125 Uiso 1 1 calc R
H83C H 0.5414 0.9491 0.1351 0.125 Uiso 1 1 calc R
C84 C 0.5210(4) 1.037(2) 0.2462(7) 0.112(7) Uani 1 1 d .
H84A H 0.5249 1.0164 0.2825 0.168 Uiso 1 1 calc R
H84B H 0.5027 1.0130 0.2339 0.168 Uiso 1 1 calc R
H84C H 0.5234 1.1293 0.2412 0.168 Uiso 1 1 calc R
C85 C 0.5815(3) 0.9057(14) 0.0370(5) 0.049(3) Uani 1 1 d .
C86 C 0.5795(3) 0.8050(16) -0.0001(6) 0.058(5) Uani 1 1 d .
C87 C 0.5916(3) 0.6836(16) 0.0096(6) 0.058(4) Uani 1 1 d .
C88 C 0.5844(3) 0.5650(17) -0.0264(6) 0.073(5) Uani 1 1 d .
C89 C 0.6049(4) 0.537(2) -0.0662(7) 0.089(6) Uani 1 1 d .
C90 C 0.6335(6) 0.518(3) -0.0486(10) 0.129(10) Uani 1 1 d .
C91 C 0.5712(3) 1.1530(18) 0.0385(6) 0.077(5) Uani 1 1 d .
H91A H 0.5571 1.1532 0.0608 0.093 Uiso 1 1 calc R
H91B H 0.5643 1.2101 0.0099 0.093 Uiso 1 1 calc R
C92 C 0.5653(3) 1.0191(13) 0.0119(5) 0.049(3) Uani 1 1 d .
C93 C 0.5357(3) 0.9659(17) 0.0084(6) 0.076(5) Uani 1 1 d .
H93A H 0.5324 0.9307 0.0417 0.091 Uiso 1 1 calc R
H93B H 0.5229 1.0360 -0.0013 0.091 Uiso 1 1 calc R
C94 C 0.5327(3) 0.857(2) -0.0330(7) 0.085(5) Uani 1 1 d .
H94A H 0.5195 0.8807 -0.0623 0.102 Uiso 1 1 calc R
H94B H 0.5278 0.7741 -0.0187 0.102 Uiso 1 1 calc R
C95 C 0.5619(3) 0.8536(17) -0.0485(6) 0.068(4) Uani 1 1 d .
H95 H 0.5639 0.8080 -0.0810 0.081 Uiso 1 1 calc R
C96 C 0.5696(4) 1.0030(15) -0.0459(6) 0.065(5) Uani 1 1 d .
C97 C 0.5992(3) 1.0263(18) -0.0538(6) 0.080(5) Uani 1 1 d .
H97A H 0.6107 0.9700 -0.0310 0.119 Uiso 1 1 calc R
H97B H 0.6039 1.1163 -0.0463 0.119 Uiso 1 1 calc R
H97C H 0.6015 1.0070 -0.0892 0.119 Uiso 1 1 calc R
C98 C 0.5520(4) 1.0887(18) -0.0854(6) 0.091(6) Uani 1 1 d .
H98A H 0.5519 1.0528 -0.1195 0.137 Uiso 1 1 calc R
H98B H 0.5591 1.1764 -0.0844 0.137 Uiso 1 1 calc R
H98C H 0.5339 1.0905 -0.0768 0.137 Uiso 1 1 calc R
C99 C 0.6695(3) 0.8754(15) 0.0535(5) 0.051(3) Uani 1 1 d .
C100 C 0.6862(3) 0.7615(15) 0.0569(5) 0.055(4) Uani 1 1 d .
C101 C 0.6795(3) 0.6493(16) 0.0807(6) 0.056(4) Uani 1 1 d .
C102 C 0.6970(3) 0.5279(19) 0.0818(6) 0.071(5) Uani 1 1 d .
C103 C 0.7178(3) 0.5148(18) 0.1310(8) 0.080(5) Uani 1 1 d .
C104 C 0.7357(4) 0.403(2) 0.1416(7) 0.083(5) Uani 1 1 d U
C105 C 0.6723(3) 1.1148(16) 0.0282(6) 0.072(4) Uani 1 1 d .
H10G H 0.6539 1.1188 0.0123 0.107 Uiso 1 1 calc R
H10H H 0.6829 1.1758 0.0113 0.107 Uiso 1 1 calc R
H10I H 0.6733 1.1369 0.0643 0.107 Uiso 1 1 calc R
C106 C 0.6826(4) 0.9827(18) 0.0231(6) 0.070(4) Uani 1 1 d .
C107 C 0.6806(4) 0.9259(19) -0.0317(6) 0.085(6) Uani 1 1 d .
H10E H 0.6863 0.9908 -0.0553 0.102 Uiso 1 1 calc R
H10F H 0.6622 0.9011 -0.0438 0.102 Uiso 1 1 calc R
C108 C 0.6992(4) 0.804(2) -0.0295(7) 0.090(6) Uani 1 1 d .
H10C H 0.6892 0.7256 -0.0413 0.108 Uiso 1 1 calc R
H10D H 0.7138 0.8167 -0.0499 0.108 Uiso 1 1 calc R
C109 C 0.7094(3) 0.7978(19) 0.0289(7) 0.080(5) Uani 1 1 d .
H109 H 0.7256 0.7440 0.0379 0.096 Uiso 1 1 calc R
C110 C 0.7133(3) 0.9521(16) 0.0443(7) 0.068(5) Uani 1 1 d .
C111 C 0.7198(4) 0.977(2) 0.1028(6) 0.093(6) Uani 1 1 d .
H11D H 0.7372 0.9408 0.1151 0.139 Uiso 1 1 calc R
H11E H 0.7064 0.9348 0.1205 0.139 Uiso 1 1 calc R
H11F H 0.7198 1.0693 0.1094 0.139 Uiso 1 1 calc R
C112 C 0.7328(3) 1.0247(19) 0.0160(7) 0.092(6) Uani 1 1 d .
H11A H 0.7347 1.1129 0.0290 0.139 Uiso 1 1 calc R
H11B H 0.7262 1.0266 -0.0204 0.139 Uiso 1 1 calc R
H11C H 0.7499 0.9812 0.0213 0.139 Uiso 1 1 calc R
Cs1 Cs 0.62750(2) -0.25706(10) 0.63605(4) 0.0682(3) Uani 1 1 d .
Cs2 Cs 0.62095(2) 0.39264(11) 0.11580(4) 0.0717(3) Uani 1 1 d .
F1 F 0.56694(17) -0.1790(9) 0.4587(4) 0.072(3) Uani 1 1 d .
F2 F 0.59349(17) -0.2637(8) 0.5227(3) 0.066(2) Uani 1 1 d .
F3 F 0.60773(17) -0.1137(10) 0.4088(3) 0.071(2) Uani 1 1 d .
F4 F 0.6072(2) -0.3199(10) 0.4309(4) 0.087(3) Uani 1 1 d .
F5 F 0.65710(18) -0.2358(10) 0.4360(3) 0.081(3) Uani 1 1 d .
F6 F 0.64790(19) -0.2572(10) 0.5147(3) 0.083(3) Uani 1 1 d .
F7 F 0.64940(17) -0.0670(10) 0.4802(4) 0.082(3) Uani 1 1 d .
F8 F 0.69211(18) -0.2206(9) 0.6066(4) 0.074(2) Uani 1 1 d .
F9 F 0.72082(17) -0.1171(10) 0.5653(3) 0.079(3) Uani 1 1 d .
F10 F 0.7370(2) 0.0259(12) 0.6534(5) 0.107(4) Uani 1 1 d .
F11 F 0.7100(2) -0.0838(13) 0.6930(3) 0.105(4) Uani 1 1 d .
F12 F 0.7371(3) -0.3082(16) 0.6690(8) 0.195(9) Uani 1 1 d .
F13 F 0.7603(2) -0.1657(14) 0.7119(5) 0.122(4) Uani 1 1 d .
F14 F 0.7630(3) -0.190(2) 0.6355(5) 0.201(10) Uani 1 1 d .
F15 F 0.6628(2) -0.2003(9) 0.7480(3) 0.072(3) Uani 1 1 d .
F16 F 0.68719(17) -0.0759(10) 0.8052(4) 0.075(3) Uani 1 1 d .
F17 F 0.6439(2) -0.0007(10) 0.8466(3) 0.082(3) Uani 1 1 d .
F18 F 0.6491(2) -0.2111(10) 0.8435(4) 0.090(3) Uani 1 1 d .
F19 F 0.5979(2) -0.1526(12) 0.8296(4) 0.102(3) Uani 1 1 d .
F20 F 0.6091(2) -0.2158(13) 0.7559(4) 0.110(4) Uani 1 1 d .
F21 F 0.6031(2) -0.0118(12) 0.7710(4) 0.094(3) Uani 1 1 d .
F22 F 0.56371(19) -0.2140(8) 0.6675(4) 0.083(3) Uani 1 1 d .
F23 F 0.5338(2) -0.0972(11) 0.6976(4) 0.107(4) Uani 1 1 d .
F24 F 0.5475(3) -0.167(2) 0.5722(5) 0.179(8) Uani 1 1 d .
F25 F 0.5274(3) -0.0145(14) 0.5820(5) 0.144(6) Uani 1 1 d .
F26 F 0.4971(3) -0.2247(12) 0.5548(4) 0.129(5) Uani 1 1 d D
F27 F 0.4937(5) -0.113(2) 0.6206(6) 0.40(2) Uani 1 1 d D
F28 F 0.5102(2) -0.3075(10) 0.6297(5) 0.129(5) Uani 1 1 d D
F29 F 0.6850(2) 0.4909(10) 0.2910(4) 0.085(3) Uani 1 1 d .
F30 F 0.6577(2) 0.3976(10) 0.2294(4) 0.092(3) Uani 1 1 d .
F31 F 0.6439(3) 0.3463(13) 0.3212(5) 0.124(5) Uani 1 1 d .
F32 F 0.6472(3) 0.5559(15) 0.3459(4) 0.116(4) Uani 1 1 d .
F33 F 0.6045(3) 0.4227(17) 0.2463(6) 0.151(7) Uani 1 1 d .
F34 F 0.5977(3) 0.4612(17) 0.3260(5) 0.160(7) Uani 1 1 d .
F35 F 0.6067(2) 0.6215(14) 0.2780(5) 0.130(5) Uani 1 1 d .
F36 F 0.56105(18) 0.4262(9) 0.1537(4) 0.077(3) Uani 1 1 d .
F37 F 0.5342(2) 0.5303(11) 0.1978(4) 0.087(3) Uani 1 1 d .
F38 F 0.5403(2) 0.5480(16) 0.0654(4) 0.135(5) Uani 1 1 d .
F39 F 0.5129(3) 0.6597(13) 0.1073(5) 0.133(5) Uani 1 1 d .
F40 F 0.4897(2) 0.4600(13) 0.0542(5) 0.126(4) Uani 1 1 d .
F41 F 0.4924(4) 0.439(3) 0.1345(7) 0.240(13) Uani 1 1 d .
F42 F 0.5173(3) 0.3237(19) 0.0948(9) 0.196(9) Uani 1 1 d .
F43 F 0.5840(2) 0.4537(9) 0.0009(4) 0.080(3) Uani 1 1 d .
F44 F 0.5609(2) 0.5801(10) -0.0563(4) 0.089(3) Uani 1 1 d .
F45 F 0.5979(3) 0.4200(12) -0.0922(5) 0.116(4) Uani 1 1 d .
F46 F 0.6029(3) 0.6310(15) -0.1023(5) 0.136(5) Uani 1 1 d .
F47 F 0.6480(3) 0.4906(19) -0.0846(5) 0.171(7) Uani 1 1 d .
F48 F 0.6372(3) 0.441(2) -0.0093(6) 0.163(8) Uani 1 1 d .
F49 F 0.6423(3) 0.637(2) -0.0303(6) 0.175(8) Uani 1 1 d .
F50 F 0.7093(2) 0.5180(11) 0.0391(4) 0.104(4) Uani 1 1 d .
F51 F 0.68172(18) 0.4163(9) 0.0824(4) 0.078(3) Uani 1 1 d .
F52 F 0.7385(3) 0.6077(14) 0.1180(7) 0.170(7) Uani 1 1 d .
F53 F 0.7092(3) 0.555(2) 0.1704(4) 0.209(11) Uani 1 1 d .
F54 F 0.7535(3) 0.4055(13) 0.1813(6) 0.134(5) Uani 1 1 d .
F55 F 0.7400(3) 0.3373(14) 0.1035(6) 0.147(5) Uani 1 1 d .
F56 F 0.7167(4) 0.3148(19) 0.1603(8) 0.212(10) Uani 1 1 d U
O1 O 0.59295(16) 0.2258(9) 0.5667(3) 0.044(2) Uani 1 1 d .
O2 O 0.61306(17) -0.0380(10) 0.5560(3) 0.055(2) Uani 1 1 d .
O3 O 0.64620(17) 0.2232(9) 0.5580(3) 0.051(2) Uani 1 1 d .
O4 O 0.66253(18) -0.0143(10) 0.6117(3) 0.058(2) Uani 1 1 d .
O5 O 0.65711(16) 0.2572(9) 0.6662(3) 0.049(2) Uani 1 1 d .
O6 O 0.64010(19) -0.0001(9) 0.6992(3) 0.054(2) Uani 1 1 d .
O7 O 0.60439(16) 0.2479(8) 0.6750(3) 0.047(2) Uani 1 1 d .
O8 O 0.59012(18) -0.0098(10) 0.6423(3) 0.057(2) Uani 1 1 d .
O9 O 0.65807(16) 0.8795(10) 0.1753(3) 0.054(2) Uani 1 1 d .
O10 O 0.63821(17) 0.6188(9) 0.1919(3) 0.058(2) Uani 1 1 d .
O11 O 0.60491(17) 0.8790(10) 0.1875(3) 0.057(2) Uani 1 1 d .
O12 O 0.58792(17) 0.6385(10) 0.1397(3) 0.059(2) Uani 1 1 d .
O13 O 0.59293(16) 0.9079(9) 0.0812(3) 0.050(2) Uani 1 1 d .
O14 O 0.60803(18) 0.6508(9) 0.0488(3) 0.054(2) Uani 1 1 d .
O15 O 0.64673(17) 0.8922(9) 0.0684(3) 0.050(2) Uani 1 1 d .
O16 O 0.65857(17) 0.6300(10) 0.1028(3) 0.057(2) Uani 1 1 d .
O2W O 0.6299(3) 0.119(2) 0.1357(6) 0.159(7) Uani 1 1 d U
Yb1 Yb 0.625750(11) 0.10967(5) 0.62172(2) 0.04491(18) Uani 1 1 d .
Yb2 Yb 0.624585(11) 0.76044(5) 0.12465(2) 0.04580(18) Uani 1 1 d .
O1W O 0.6243(3) -0.5499(15) 0.6054(5) 0.104(4) Uani 1 1 d U

loop_
_atom_site_aniso_label
_atom_site_aniso_U_11
_atom_site_aniso_U_22
_atom_site_aniso_U_33
_atom_site_aniso_U_23
_atom_site_aniso_U_13
_atom_site_aniso_U_12
C1 0.034(8) 0.076(11) 0.057(9) 0.020(8) 0.015(7) 0.005(7)
C2 0.042(8) 0.050(9) 0.047(7) 0.009(6) 0.009(6) -0.001(7)
C3 0.036(8) 0.079(10) 0.043(7) -0.003(8) 0.016(6) -0.013(7)
C4 0.079(11) 0.065(10) 0.041(8) 0.003(7) 0.012(8) 0.008(9)
C5 0.081(12) 0.062(10) 0.055(9) -0.009(7) 0.008(8) -0.006(8)
C6 0.067(11) 0.069(11) 0.075(11) 0.000(9) 0.023(9) 0.002(9)
C7 0.056(10) 0.048(10) 0.113(15) 0.024(9) 0.003(10) 0.004(8)
C8 0.047(8) 0.048(8) 0.066(9) 0.005(6) 0.012(7) -0.003(6)
C9 0.049(8) 0.090(12) 0.064(9) 0.000(9) 0.012(7) -0.016(9)
C10 0.042(8) 0.079(10) 0.057(8) 0.014(8) 0.001(6) 0.000(8)
C11 0.047(8) 0.066(9) 0.052(8) 0.002(7) 0.005(6) -0.005(8)
C12 0.050(9) 0.088(12) 0.063(8) 0.027(9) 0.008(7) 0.005(9)
C13 0.054(9) 0.110(15) 0.087(12) 0.022(12) 0.017(8) -0.003(11)
C14 0.049(9) 0.113(15) 0.082(11) 0.040(10) 0.001(8) -0.004(9)
C15 0.045(8) 0.057(8) 0.057(8) 0.005(6) 0.023(7) -0.005(7)
C16 0.044(8) 0.081(11) 0.052(8) -0.002(9) 0.006(6) 0.006(9)
C17 0.051(9) 0.071(11) 0.053(8) -0.006(7) 0.003(7) 0.003(7)
C18 0.049(9) 0.104(14) 0.048(8) -0.007(9) 0.019(7) 0.025(10)
C19 0.045(9) 0.080(12) 0.079(12) 0.012(9) 0.022(8) 0.003(8)
C20 0.067(13) 0.15(2) 0.076(13) 0.025(12) 0.034(11) 0.044(13)
C21 0.058(10) 0.045(9) 0.116(14) -0.003(8) 0.029(9) -0.007(7)
C22 0.063(10) 0.076(11) 0.060(9) 0.009(7) 0.035(8) -0.001(8)
C23 0.085(12) 0.066(10) 0.055(8) -0.012(7) 0.031(8) -0.017(9)
C24 0.069(10) 0.091(12) 0.067(9) -0.006(9) 0.035(8) 0.023(10)
C25 0.045(9) 0.094(12) 0.052(8) 0.009(8) 0.011(6) 0.009(8)
C26 0.049(10) 0.099(14) 0.078(12) 0.008(10) 0.020(9) -0.007(9)
C27 0.071(11) 0.071(11) 0.091(13) -0.014(9) 0.034(9) -0.013(9)
C28 0.055(9) 0.102(13) 0.085(11) -0.009(10) 0.027(8) -0.026(10)
C29 0.037(7) 0.061(9) 0.047(7) -0.012(7) 0.000(5) -0.006(7)
C30 0.049(9) 0.075(12) 0.046(8) 0.000(8) 0.012(7) -0.007(9)
C31 0.051(9) 0.068(10) 0.051(8) -0.006(8) 0.021(7) 0.008(8)
C32 0.068(10) 0.050(8) 0.044(8) -0.001(6) 0.004(7) 0.010(7)
C33 0.068(11) 0.051(9) 0.065(10) -0.008(8) 0.000(8) -0.011(8)
C34 0.076(11) 0.074(12) 0.059(10) 0.021(9) 0.021(8) -0.003(9)
C35 0.075(12) 0.062(12) 0.090(12) -0.014(8) 0.013(9) 0.005(8)
C36 0.044(8) 0.055(9) 0.069(9) -0.026(7) 0.022(7) -0.020(7)
C37 0.051(9) 0.070(10) 0.078(11) -0.009(8) 0.013(8) -0.007(7)
C38 0.050(9) 0.072(10) 0.075(9) -0.014(8) 0.011(7) 0.011(8)
C39 0.065(10) 0.050(8) 0.049(8) 0.004(6) 0.002(7) 0.004(7)
C40 0.047(9) 0.071(11) 0.081(12) -0.027(9) -0.001(8) 0.000(8)
C41 0.058(11) 0.108(16) 0.102(14) -0.026(12) 0.026(10) -0.007(11)
C42 0.081(12) 0.100(15) 0.064(10) -0.026(9) 0.010(9) -0.022(10)
C43 0.041(8) 0.066(9) 0.051(7) 0.022(7) 0.025(6) 0.029(7)
C44 0.037(7) 0.042(8) 0.066(9) 0.010(7) 0.016(6) 0.001(7)
C45 0.037(7) 0.053(8) 0.044(7) 0.010(6) 0.010(6) -0.003(6)
C46 0.060(9) 0.060(10) 0.063(9) 0.004(8) 0.020(7) 0.002(8)
C47 0.080(11) 0.074(10) 0.084(10) 0.013(8) 0.006(8) -0.027(8)
C48 0.100(11) 0.076(11) 0.084(10) 0.005(8) 0.004(9) -0.032(8)
C49 0.084(12) 0.032(8) 0.089(11) 0.001(7) 0.038(9) 0.008(7)
C50 0.065(10) 0.040(8) 0.069(10) -0.011(7) 0.024(8) 0.009(7)
C51 0.063(9) 0.065(9) 0.043(7) -0.009(6) 0.022(7) -0.004(7)
C52 0.072(11) 0.064(10) 0.086(10) 0.014(8) 0.053(9) -0.012(8)
C53 0.055(10) 0.070(10) 0.058(9) 0.004(7) 0.020(7) 0.002(8)
C54 0.045(9) 0.061(10) 0.070(11) 0.004(8) 0.001(8) 0.005(7)
C55 0.068(10) 0.045(8) 0.084(12) 0.003(7) 0.004(8) 0.031(8)
C56 0.050(9) 0.100(14) 0.107(14) 0.019(11) 0.029(9) 0.022(9)
C57 0.048(8) 0.055(9) 0.045(8) -0.004(6) 0.013(7) 0.003(7)
C58 0.057(9) 0.044(9) 0.055(8) 0.001(7) 0.012(7) 0.000(8)
C59 0.043(8) 0.074(11) 0.061(9) 0.005(8) 0.014(7) 0.007(8)
C60 0.082(12) 0.035(9) 0.083(12) 0.006(7) 0.016(10) 0.000(7)
C61 0.104(17) 0.093(15) 0.114(17) 0.067(14) 0.030(14) 0.006(13)
C62 0.089(19) 0.12(2) 0.21(3) 0.07(2) 0.06(2) 0.030(16)
C63 0.058(10) 0.072(12) 0.098(12) -0.023(10) -0.005(8) -0.029(9)
C64 0.046(8) 0.079(11) 0.037(7) 0.003(7) 0.010(6) -0.002(7)
C65 0.052(9) 0.082(11) 0.069(10) -0.008(9) 0.005(7) 0.007(8)
C66 0.053(9) 0.055(9) 0.075(9) -0.001(8) 0.002(7) -0.002(8)
C67 0.054(9) 0.070(10) 0.069(9) -0.007(9) 0.011(7) -0.009(9)
C68 0.047(8) 0.074(11) 0.050(8) -0.022(7) 0.004(7) 0.000(7)
C69 0.044(9) 0.091(13) 0.060(10) -0.009(8) 0.019(7) 0.003(8)
C70 0.066(11) 0.107(13) 0.058(9) -0.016(9) 0.000(8) 0.014(9)
C71 0.048(9) 0.091(12) 0.048(8) -0.003(8) 0.018(7) 0.018(9)
C72 0.048(8) 0.063(10) 0.064(9) 0.011(9) 0.016(7) 0.025(9)
C73 0.052(9) 0.073(11) 0.063(9) 0.004(8) 0.017(7) -0.003(8)
C74 0.065(11) 0.110(15) 0.061(9) 0.031(10) 0.026(8) -0.028(11)
C75 0.057(11) 0.106(15) 0.091(13) 0.000(12) 0.006(9) 0.014(11)
C76 0.045(11) 0.13(2) 0.109(17) -0.017(14) -0.002(11) -0.014(12)
C77 0.086(12) 0.092(14) 0.094(12) -0.026(11) 0.026(10) 0.013(12)
C78 0.064(10) 0.104(13) 0.050(8) -0.012(9) 0.027(7) 0.019(10)
C79 0.110(14) 0.120(15) 0.054(10) -0.002(10) 0.044(10) 0.023(10)
C80 0.084(12) 0.121(16) 0.076(11) 0.024(11) 0.044(10) 0.022(9)
C81 0.050(10) 0.119(16) 0.067(11) 0.004(10) 0.023(8) -0.003(10)
C82 0.060(11) 0.082(12) 0.073(11) 0.007(10) 0.021(8) 0.003(9)
C83 0.061(11) 0.099(15) 0.090(12) -0.023(10) 0.014(9) 0.028(10)
C84 0.083(14) 0.16(2) 0.092(13) -0.021(14) 0.022(10) 0.052(14)
C85 0.047(8) 0.054(8) 0.047(8) 0.016(7) 0.005(6) 0.007(7)
C86 0.055(10) 0.064(11) 0.052(9) 0.011(8) -0.005(7) -0.006(8)
C87 0.050(9) 0.062(10) 0.059(9) 0.006(8) -0.002(7) 0.005(8)
C88 0.082(12) 0.082(13) 0.053(9) -0.022(8) 0.004(8) -0.019(10)
C89 0.099(16) 0.104(15) 0.064(11) -0.025(12) 0.010(10) 0.004(13)
C90 0.12(2) 0.17(3) 0.092(16) -0.063(18) 0.015(16) 0.01(2)
C91 0.059(10) 0.099(13) 0.072(10) 0.020(10) 0.001(8) 0.004(9)
C92 0.043(8) 0.050(8) 0.052(8) 0.006(6) -0.002(6) 0.001(6)
C93 0.079(12) 0.073(10) 0.074(10) 0.011(9) 0.004(9) -0.022(10)
C94 0.051(10) 0.106(15) 0.093(13) 0.000(11) -0.004(9) 0.011(10)
C95 0.069(11) 0.075(11) 0.057(10) -0.009(8) 0.001(8) -0.009(9)
C96 0.083(12) 0.058(11) 0.054(9) 0.013(7) 0.017(8) 0.000(8)
C97 0.097(14) 0.085(12) 0.060(10) 0.012(9) 0.026(9) -0.021(11)
C98 0.103(14) 0.107(15) 0.060(9) 0.021(10) 0.000(9) 0.000(12)
C99 0.044(8) 0.063(9) 0.051(8) -0.011(7) 0.019(6) -0.012(7)
C100 0.061(9) 0.042(8) 0.070(9) -0.009(8) 0.036(7) -0.007(8)
C101 0.036(8) 0.068(10) 0.064(9) -0.010(7) 0.005(6) 0.014(7)
C102 0.053(10) 0.093(13) 0.071(10) -0.021(9) 0.020(8) 0.000(10)
C103 0.042(10) 0.084(14) 0.110(14) -0.023(11) -0.002(9) 0.000(8)
C104 0.105(15) 0.077(12) 0.071(12) 0.006(10) 0.023(11) 0.049(10)
C105 0.075(11) 0.063(10) 0.078(10) 0.007(9) 0.015(8) -0.006(9)
C106 0.080(12) 0.082(12) 0.052(9) 0.003(8) 0.023(8) -0.018(10)
C107 0.100(14) 0.122(17) 0.038(8) 0.007(8) 0.028(9) -0.021(12)
C108 0.076(12) 0.125(17) 0.079(12) -0.013(11) 0.048(10) -0.023(12)
C109 0.060(11) 0.110(15) 0.077(11) 0.007(10) 0.038(9) -0.007(10)
C110 0.057(10) 0.056(10) 0.096(13) 0.005(9) 0.023(9) -0.011(8)
C111 0.080(13) 0.134(17) 0.066(11) -0.003(12) 0.021(9) -0.047(13)
C112 0.084(13) 0.093(13) 0.111(14) -0.010(11) 0.053(11) -0.024(11)
Cs1 0.0842(7) 0.0506(6) 0.0703(6) 0.0003(5) 0.0117(5) 0.0055(5)
Cs2 0.0784(7) 0.0516(7) 0.0854(8) 0.0019(5) 0.0123(6) -0.0022(5)
F1 0.057(6) 0.073(6) 0.087(6) -0.016(5) 0.012(5) -0.014(5)
F2 0.082(6) 0.043(5) 0.075(5) 0.001(4) 0.022(4) 0.001(5)
F3 0.080(6) 0.099(7) 0.038(4) 0.010(5) 0.016(4) 0.012(5)
F4 0.089(7) 0.082(7) 0.094(7) -0.038(6) 0.027(5) -0.017(6)
F5 0.087(6) 0.089(7) 0.073(5) -0.018(5) 0.032(5) 0.014(6)
F6 0.092(7) 0.087(7) 0.070(5) 0.005(5) 0.009(5) 0.031(6)
F7 0.055(5) 0.098(8) 0.097(7) -0.029(5) 0.020(5) -0.012(5)
F8 0.069(6) 0.059(6) 0.095(6) -0.004(5) 0.013(5) 0.018(5)
F9 0.070(6) 0.107(8) 0.065(6) 0.004(5) 0.025(5) 0.035(6)
F10 0.090(8) 0.074(7) 0.141(9) 0.015(7) -0.043(7) 0.003(6)
F11 0.083(7) 0.178(12) 0.055(5) -0.008(6) 0.013(5) 0.051(7)
F12 0.104(11) 0.117(12) 0.34(2) 0.074(14) -0.068(13) 0.013(9)
F13 0.095(8) 0.157(11) 0.107(9) 0.008(8) -0.009(7) 0.047(8)
F14 0.152(14) 0.34(3) 0.118(10) 0.024(13) 0.032(10) 0.138(16)
F15 0.083(7) 0.070(7) 0.064(5) 0.008(4) 0.011(5) 0.013(5)
F16 0.057(5) 0.089(7) 0.076(6) -0.004(5) -0.005(5) 0.013(5)
F17 0.086(7) 0.102(8) 0.064(5) -0.018(5) 0.031(5) -0.019(6)
F18 0.100(8) 0.089(7) 0.080(6) 0.032(5) 0.009(5) 0.011(6)
F19 0.097(8) 0.134(9) 0.082(7) 0.013(6) 0.037(6) -0.025(7)
F20 0.103(9) 0.132(10) 0.099(8) -0.025(7) 0.029(6) -0.040(7)
F21 0.077(7) 0.127(9) 0.084(6) 0.029(6) 0.029(5) 0.032(6)
F22 0.065(6) 0.046(6) 0.136(8) 0.027(5) 0.003(5) -0.009(4)
F23 0.137(10) 0.098(8) 0.104(8) -0.024(6) 0.078(7) -0.061(7)
F24 0.104(10) 0.36(3) 0.084(8) -0.066(12) 0.041(7) -0.057(13)
F25 0.171(14) 0.118(11) 0.126(10) 0.043(9) -0.038(10) -0.061(10)
F26 0.127(10) 0.129(11) 0.123(9) -0.015(8) -0.016(8) -0.030(8)
F27 0.48(4) 0.59(5) 0.145(14) 0.12(2) 0.128(19) 0.47(4)
F28 0.104(9) 0.070(7) 0.200(13) 0.034(8) -0.024(8) -0.039(7)
F29 0.079(7) 0.085(7) 0.085(7) 0.010(6) -0.011(5) 0.020(6)
F30 0.110(8) 0.057(6) 0.104(8) -0.012(6) -0.001(6) 0.020(6)
F31 0.125(10) 0.112(10) 0.140(11) 0.051(9) 0.037(8) 0.023(8)
F32 0.119(9) 0.156(12) 0.075(7) -0.003(8) 0.022(6) -0.005(9)
F33 0.144(13) 0.172(16) 0.127(12) 0.054(10) -0.017(10) -0.049(11)
F34 0.104(9) 0.243(17) 0.142(11) 0.118(11) 0.047(8) -0.007(10)
F35 0.115(9) 0.126(11) 0.160(11) 0.066(9) 0.066(8) 0.029(8)
F36 0.054(5) 0.056(6) 0.120(8) 0.013(5) 0.012(5) 0.012(4)
F37 0.070(7) 0.104(8) 0.094(7) 0.015(6) 0.041(5) -0.021(6)
F38 0.088(8) 0.240(16) 0.078(7) 0.002(9) 0.012(6) -0.067(9)
F39 0.112(10) 0.097(9) 0.173(12) -0.013(8) -0.040(8) 0.030(8)
F40 0.074(8) 0.133(10) 0.163(12) -0.007(9) -0.016(8) -0.014(7)
F41 0.194(18) 0.38(3) 0.154(14) -0.013(16) 0.053(13) -0.18(2)
F42 0.120(13) 0.132(15) 0.32(3) -0.008(15) -0.041(14) 0.002(11)
F43 0.120(9) 0.052(6) 0.070(6) -0.004(5) 0.016(6) -0.027(6)
F44 0.084(7) 0.079(7) 0.098(7) -0.014(6) -0.012(6) -0.012(6)
F45 0.149(11) 0.102(9) 0.100(8) -0.046(7) 0.028(8) -0.019(7)
F46 0.173(12) 0.139(11) 0.103(8) 0.022(9) 0.039(8) -0.001(10)
F47 0.127(11) 0.29(2) 0.110(9) -0.097(12) 0.060(8) -0.004(12)
F48 0.138(13) 0.24(2) 0.106(11) -0.011(11) 0.008(10) 0.074(13)
F49 0.136(12) 0.26(2) 0.151(12) -0.108(14) 0.089(10) -0.087(13)
F50 0.107(9) 0.112(9) 0.105(8) -0.012(7) 0.058(7) 0.042(7)
F51 0.063(6) 0.060(6) 0.114(8) -0.015(5) 0.019(5) 0.004(5)
F52 0.145(12) 0.102(11) 0.247(18) 0.012(11) -0.037(11) -0.028(10)
F53 0.162(13) 0.38(3) 0.076(7) -0.075(12) -0.029(8) 0.178(16)
F54 0.101(9) 0.105(9) 0.185(14) -0.012(9) -0.027(9) 0.002(8)
F55 0.140(12) 0.113(11) 0.192(14) -0.020(10) 0.043(10) 0.047(9)
F56 0.182(18) 0.189(18) 0.25(2) 0.098(15) -0.044(15) -0.059(13)
O1 0.036(5) 0.060(6) 0.035(4) 0.007(4) -0.006(3) 0.017(4)
O2 0.044(5) 0.074(6) 0.047(5) -0.019(5) 0.006(4) -0.011(5)
O3 0.049(5) 0.057(6) 0.050(5) 0.012(4) 0.014(4) 0.003(4)
O4 0.043(6) 0.082(7) 0.053(5) -0.007(5) 0.021(4) 0.017(5)
O5 0.042(5) 0.050(5) 0.056(5) -0.004(5) 0.005(4) -0.010(5)
O6 0.059(6) 0.056(6) 0.046(5) -0.004(4) 0.006(4) -0.002(4)
O7 0.048(5) 0.044(5) 0.049(4) -0.008(4) 0.010(4) 0.003(4)
O8 0.048(6) 0.070(7) 0.058(6) -0.001(5) 0.021(4) -0.002(5)
O9 0.034(5) 0.079(7) 0.048(5) -0.014(5) 0.004(4) -0.027(5)
O10 0.045(5) 0.054(6) 0.075(6) 0.014(5) 0.011(4) 0.006(5)
O11 0.041(5) 0.079(7) 0.053(5) -0.016(5) 0.016(4) 0.012(5)
O12 0.040(5) 0.073(7) 0.069(6) 0.012(5) 0.027(4) 0.002(5)
O13 0.036(5) 0.052(5) 0.061(6) 0.005(4) 0.003(4) 0.007(4)
O14 0.059(6) 0.050(5) 0.053(5) 0.010(4) 0.013(4) 0.003(5)
O15 0.051(5) 0.052(5) 0.049(5) -0.012(4) 0.011(4) -0.008(5)
O16 0.037(5) 0.067(6) 0.071(6) -0.012(5) 0.014(4) 0.006(5)
O2W 0.157(10) 0.152(11) 0.167(10) -0.004(9) 0.015(8) 0.016(8)
Yb1 0.0403(4) 0.0493(4) 0.0471(3) -0.0007(3) 0.0126(3) 0.0005(3)
Yb2 0.0402(4) 0.0518(4) 0.0472(3) -0.0012(3) 0.0122(3) 0.0010(3)
O1W 0.107(8) 0.127(8) 0.074(6) -0.068(6) 0.000(6) -0.002(6)

loop_
_atom_type_symbol
_atom_type_description
_atom_type_scat_dispersion_real
_atom_type_scat_dispersion_imag
_atom_type_scat_source
C C 0.0033 0.0016 'International Tables Vol C Tables 4.2.6.8 and 6.1.1.4'
H H 0.0000 0.0000 'International Tables Vol C Tables 4.2.6.8 and 6.1.1.4'
N N 0.0061 0.0033 'International Tables Vol C Tables 4.2.6.8 and 6.1.1.4'
O O 0.0106 0.0060 'International Tables Vol C Tables 4.2.6.8 and 6.1.1.4'
F F 0.0171 0.0103 'International Tables Vol C Tables 4.2.6.8 and 6.1.1.4'
Cs Cs -0.3680 2.1192 'International Tables Vol C Tables 4.2.6.8 and 6.1.1.4'
Yb Yb -0.3850 5.5486 'International Tables Vol C Tables 4.2.6.8 and 6.1.1.4'

loop_
_geom_angle_atom_site_label_1
_geom_angle_atom_site_label_2
_geom_angle_atom_site_label_3
_geom_angle
_geom_angle_site_symmetry_1
_geom_angle_site_symmetry_3
O1 C1 C2 132.1(13) . .
O1 C1 C8 122.0(14) . .
C2 C1 C8 105.8(12) . .
C3 C2 C1 119.6(12) . .
C3 C2 C11 133.0(14) . .
C1 C2 C11 107.3(13) . .
O2 C3 C2 127.5(14) . .
O2 C3 C4 112.3(14) . .
C2 C3 C4 120.1(12) . .
F2 C4 F1 106.1(13) . .
F2 C4 C3 110.2(11) . .
F1 C4 C3 112.8(13) . .
F2 C4 C5 106.2(13) . .
F1 C4 C5 105.4(11) . .
C3 C4 C5 115.5(13) . .
F4 C5 F3 106.4(12) . .
F4 C5 C6 108.3(14) . .
F3 C5 C6 107.8(13) . .
F4 C5 C4 108.0(13) . .
F3 C5 C4 107.8(13) . .
C6 C5 C4 118.0(13) . .
F7 C6 F6 107.6(15) . .
F7 C6 F5 106.2(14) . .
F6 C6 F5 107.5(13) . .
F7 C6 C5 111.6(14) . .
F6 C6 C5 112.5(14) . .
F5 C6 C5 111.0(14) . .
C8 C7 H7A 109.5 . .
C8 C7 H7B 109.5 . .
H7A C7 H7B 109.5 . .
C8 C7 H7C 109.5 . .
H7A C7 H7C 109.5 . .
H7B C7 H7C 109.5 . .
C7 C8 C1 117.6(13) . .
C7 C8 C9 113.7(13) . .
C1 C8 C9 103.5(12) . .
C7 C8 C12 118.5(13) . .
C1 C8 C12 99.8(11) . .
C9 C8 C12 101.2(11) . .
C10 C9 C8 103.8(12) . .
C10 C9 H9A 111.0 . .
C8 C9 H9A 111.0 . .
C10 C9 H9B 111.0 . .
C8 C9 H9B 111.0 . .
H9A C9 H9B 109.0 . .
C9 C10 C11 104.7(12) . .
C9 C10 H10A 110.8 . .
C11 C10 H10A 110.8 . .
C9 C10 H10B 110.8 . .
C11 C10 H10B 110.8 . .
H10A C10 H10B 108.9 . .
C2 C11 C10 107.5(11) . .
C2 C11 C12 99.6(12) . .
C10 C11 C12 102.1(12) . .
C2 C11 H11 115.2 . .
C10 C11 H11 115.2 . .
C12 C11 H11 115.2 . .
C14 C12 C13 108.4(12) . .
C14 C12 C11 114.4(13) . .
C13 C12 C11 116.7(14) . .
C14 C12 C8 113.2(13) . .
C13 C12 C8 111.3(13) . .
C11 C12 C8 92.2(10) . .
C12 C13 H13A 109.5 . .
C12 C13 H13B 109.5 . .
H13A C13 H13B 109.5 . .
C12 C13 H13C 109.5 . .
H13A C13 H13C 109.5 . .
H13B C13 H13C 109.5 . .
C12 C14 H14A 109.5 . .
C12 C14 H14B 109.5 . .
H14A C14 H14B 109.5 . .
C12 C14 H14C 109.5 . .
H14A C14 H14C 109.5 . .
H14B C14 H14C 109.5 . .
O3 C15 C16 132.1(13) . .
O3 C15 C22 121.0(13) . .
C16 C15 C22 106.9(12) . .
C17 C16 C15 120.4(13) . .
C17 C16 C25 134.0(15) . .
C15 C16 C25 105.4(14) . .
O4 C17 C16 125.8(14) . .
O4 C17 C18 113.8(13) . .
C16 C17 C18 120.4(14) . .
F9 C18 F8 106.4(14) . .
F9 C18 C17 112.1(13) . .
F8 C18 C17 108.9(12) . .
F9 C18 C19 108.0(12) . .
F8 C18 C19 108.6(14) . .
C17 C18 C19 112.6(14) . .
F10 C19 F11 110.4(17) . .
F10 C19 C18 109.7(15) . .
F11 C19 C18 108.1(13) . .
F10 C19 C20 107.1(16) . .
F11 C19 C20 108.7(15) . .
C18 C19 C20 112.9(16) . .
F14 C20 F12 111(2) . .
F14 C20 F13 105(2) . .
F12 C20 F13 105.1(19) . .
F14 C20 C19 114.0(19) . .
F12 C20 C19 114.5(19) . .
F13 C20 C19 106.0(18) . .
C22 C21 H21A 109.5 . .
C22 C21 H21B 109.5 . .
H21A C21 H21B 109.5 . .
C22 C21 H21C 109.5 . .
H21A C21 H21C 109.5 . .
H21B C21 H21C 109.5 . .
C21 C22 C26 119.6(15) . .
C21 C22 C23 119.4(14) . .
C26 C22 C23 99.5(13) . .
C21 C22 C15 114.5(12) . .
C26 C22 C15 98.1(12) . .
C23 C22 C15 102.2(12) . .
C24 C23 C22 107.4(12) . .
C24 C23 H23A 110.2 . .
C22 C23 H23A 110.2 . .
C24 C23 H23B 110.2 . .
C22 C23 H23B 110.2 . .
H23A C23 H23B 108.5 . .
C23 C24 C25 100.9(12) . .
C23 C24 H24A 111.6 . .
C25 C24 H24A 111.6 . .
C23 C24 H24B 111.6 . .
C25 C24 H24B 111.6 . .
H24A C24 H24B 109.4 . .
C16 C25 C26 102.0(14) . .
C16 C25 C24 104.5(12) . .
C26 C25 C24 100.6(14) . .
C16 C25 H25 115.9 . .
C26 C25 H25 115.9 . .
C24 C25 H25 115.9 . .
C28 C26 C22 115.8(15) . .
C28 C26 C25 113.0(15) . .
C22 C26 C25 97.2(14) . .
C28 C26 C27 107.0(15) . .
C22 C26 C27 113.2(14) . .
C25 C26 C27 110.4(16) . .
C26 C27 H27A 109.5 . .
C26 C27 H27B 109.5 . .
H27A C27 H27B 109.5 . .
C26 C27 H27C 109.5 . .
H27A C27 H27C 109.5 . .
H27B C27 H27C 109.5 . .
C26 C28 H28A 109.5 . .
C26 C28 H28B 109.5 . .
H28A C28 H28B 109.5 . .
C26 C28 H28C 109.5 . .
H28A C28 H28C 109.5 . .
H28B C28 H28C 109.5 . .
O5 C29 C30 131.9(13) . .
O5 C29 C36 121.4(13) . .
C30 C29 C36 106.6(11) . .
C31 C30 C29 121.8(14) . .
C31 C30 C39 131.0(15) . .
C29 C30 C39 107.2(14) . .
O6 C31 C30 128.7(15) . .
O6 C31 C32 109.2(13) . .
C30 C31 C32 122.2(13) . .
F16 C32 F15 108.6(12) . .
F16 C32 C33 105.1(11) . .
F15 C32 C33 106.4(12) . .
F16 C32 C31 110.8(12) . .
F15 C32 C31 110.3(11) . .
C33 C32 C31 115.3(12) . .
F18 C33 F17 108.1(13) . .
F18 C33 C34 106.4(13) . .
F17 C33 C34 107.0(14) . .
F18 C33 C32 109.2(13) . .
F17 C33 C32 108.4(12) . .
C34 C33 C32 117.4(12) . .
F21 C34 F19 107.0(14) . .
F21 C34 F20 107.4(13) . .
F19 C34 F20 108.6(14) . .
F21 C34 C33 110.1(14) . .
F19 C34 C33 111.0(13) . .
F20 C34 C33 112.6(15) . .
C36 C35 Cs1 152.8(10) . 1_565
C36 C35 H35A 98.3 . .
Cs1 C35 H35A 98.3 1_565 .
C36 C35 H35B 98.3 . .
Cs1 C35 H35B 98.3 1_565 .
H35A C35 H35B 103.8 . .
C35 C36 C40 119.0(13) . .
C35 C36 C29 115.0(13) . .
C40 C36 C29 98.9(11) . .
C35 C36 C37 116.5(13) . .
C40 C36 C37 102.5(13) . .
C29 C36 C37 102.1(11) . .
C36 C37 C38 104.7(12) . .
C36 C37 H37A 110.8 . .
C38 C37 H37A 110.8 . .
C36 C37 H37B 110.8 . .
C38 C37 H37B 110.8 . .
H37A C37 H37B 108.9 . .
C39 C38 C37 101.9(11) . .
C39 C38 H38A 111.4 . .
C37 C38 H38A 111.4 . .
C39 C38 H38B 111.4 . .
C37 C38 H38B 111.4 . .
H38A C38 H38B 109.3 . .
C30 C39 C38 107.0(12) . .
C30 C39 C40 99.4(13) . .
C38 C39 C40 101.9(12) . .
C30 C39 H39 115.5 . .
C38 C39 H39 115.5 . .
C40 C39 H39 115.5 . .
C41 C40 C36 113.8(14) . .
C41 C40 C42 107.3(13) . .
C36 C40 C42 114.3(14) . .
C41 C40 C39 113.5(15) . .
C36 C40 C39 94.2(12) . .
C42 C40 C39 113.5(13) . .
C40 C41 H41A 109.5 . .
C40 C41 H41B 109.5 . .
H41A C41 H41B 109.5 . .
C40 C41 H41C 109.5 . .
H41A C41 H41C 109.5 . .
H41B C41 H41C 109.5 . .
C40 C42 H42A 109.5 . .
C40 C42 H42B 109.5 . .
H42A C42 H42B 109.5 . .
C40 C42 H42C 109.5 . .
H42A C42 H42C 109.5 . .
H42B C42 H42C 109.5 . .
O7 C43 C44 128.3(13) . .
O7 C43 C50 124.1(14) . .
C44 C43 C50 107.3(11) . .
C45 C44 C43 120.7(12) . .
C45 C44 C53 135.6(13) . .
C43 C44 C53 103.7(12) . .
O8 C45 C44 129.0(13) . .
O8 C45 C46 110.5(12) . .
C44 C45 C46 120.5(12) . .
F23 C46 F22 103.3(12) . .
F23 C46 C45 113.1(13) . .
F22 C46 C45 111.7(12) . .
F23 C46 C47 106.3(13) . .
F22 C46 C47 103.7(13) . .
C45 C46 C47 117.3(13) . .
F25 C47 F24 89.4(16) . .
F25 C47 C48 113.4(16) . .
F24 C47 C48 100.4(16) . .
F25 C47 C46 112.0(15) . .
F24 C47 C46 107.0(14) . .
C48 C47 C46 126.5(15) . .
F26 C48 F28 116.1(14) . .
F26 C48 C47 120.1(15) . .
F28 C48 C47 117.3(15) . .
F26 C48 F27 101.7(14) . .
F28 C48 F27 106.4(14) . .
C47 C48 F27 87.6(17) . .
C50 C49 H49A 109.5 . .
C50 C49 H49B 109.5 . .
H49A C49 H49B 109.5 . .
C50 C49 H49C 109.5 . .
H49A C49 H49C 109.5 . .
H49B C49 H49C 109.5 . .
C51 C50 C49 118.1(12) . .
C51 C50 C43 105.5(11) . .
C49 C50 C43 114.1(12) . .
C51 C50 C54 102.5(12) . .
C49 C50 C54 116.7(13) . .
C43 C50 C54 97.1(11) . .
C50 C51 C52 107.3(11) . .
C50 C51 H51A 110.3 . .
C52 C51 H51A 110.3 . .
C50 C51 H51B 110.3 . .
C52 C51 H51B 110.3 . .
H51A C51 H51B 108.5 . .
C53 C52 C51 99.7(11) . .
C53 C52 H52A 111.8 . .
C51 C52 H52A 111.8 . .
C53 C52 H52B 111.8 . .
C51 C52 H52B 111.8 . .
H52A C52 H52B 109.6 . .
C52 C53 C44 106.6(12) . .
C52 C53 C54 105.6(12) . .
C44 C53 C54 101.1(12) . .
C52 C53 H53 114.1 . .
C44 C53 H53 114.1 . .
C54 C53 H53 114.1 . .
C55 C54 C56 110.6(13) . .
C55 C54 C53 113.9(13) . .
C56 C54 C53 109.7(13) . .
C55 C54 C50 116.3(13) . .
C56 C54 C50 113.5(13) . .
C53 C54 C50 91.6(12) . .
C54 C55 H55A 109.5 . .
C54 C55 H55B 109.5 . .
H55A C55 H55B 109.5 . .
C54 C55 H55C 109.5 . .
H55A C55 H55C 109.5 . .
H55B C55 H55C 109.5 . .
C54 C56 H56A 109.5 . .
C54 C56 H56B 109.5 . .
H56A C56 H56B 109.5 . .
C54 C56 H56C 109.5 . .
H56A C56 H56C 109.5 . .
H56B C56 H56C 109.5 . .
O9 C57 C58 130.6(13) . .
O9 C57 C64 122.8(13) . .
C58 C57 C64 106.6(12) . .
C59 C58 C57 122.2(13) . .
C59 C58 C67 131.9(15) . .
C57 C58 C67 105.9(14) . .
C58 C59 O10 127.9(14) . .
C58 C59 C60 123.3(13) . .
O10 C59 C60 108.9(13) . .
F30 C60 F29 106.2(13) . .
F30 C60 C61 109.1(16) . .
F29 C60 C61 103.6(15) . .
F30 C60 C59 111.4(13) . .
F29 C60 C59 109.9(13) . .
C61 C60 C59 115.9(14) . .
F32 C61 F31 107.2(17) . .
F32 C61 C62 103(2) . .
F31 C61 C62 106.4(19) . .
F32 C61 C60 111.2(18) . .
F31 C61 C60 108.1(18) . .
C62 C61 C60 120(2) . .
F34 C62 F35 108(2) . .
F34 C62 F33 107(2) . .
F35 C62 F33 106(3) . .
F34 C62 C61 116(2) . .
F35 C62 C61 113(2) . .
F33 C62 C61 107(2) . .
C64 C63 H63A 109.5 . .
C64 C63 H63B 109.5 . .
H63A C63 H63B 109.5 . .
C64 C63 H63C 109.5 . .
H63A C63 H63C 109.5 . .
H63B C63 H63C 109.5 . .
C57 C64 C63 115.9(11) . .
C57 C64 C65 104.3(12) . .
C63 C64 C65 114.3(12) . .
C57 C64 C68 100.2(11) . .
C63 C64 C68 117.5(13) . .
C65 C64 C68 102.5(11) . .
C66 C65 C64 103.0(12) . .
C66 C65 H65A 111.2 . .
C64 C65 H65A 111.2 . .
C66 C65 H65B 111.2 . .
C64 C65 H65B 111.2 . .
H65A C65 H65B 109.1 . .
C65 C66 C67 103.9(12) . .
C65 C66 H66A 111.0 . .
C67 C66 H66A 111.0 . .
C65 C66 H66B 111.0 . .
C67 C66 H66B 111.0 . .
H66A C66 H66B 109.0 . .
C58 C67 C68 100.8(13) . .
C58 C67 C66 105.1(12) . .
C68 C67 C66 101.5(13) . .
C58 C67 H67 115.8 . .
C68 C67 H67 115.8 . .
C66 C67 H67 115.8 . .
C69 C68 C67 114.6(13) . .
C69 C68 C70 107.3(12) . .
C67 C68 C70 114.0(13) . .
C69 C68 C64 114.0(12) . .
C67 C68 C64 93.0(11) . .
C70 C68 C64 113.7(13) . .
C68 C69 H69A 109.5 . .
C68 C69 H69B 109.5 . .
H69A C69 H69B 109.5 . .
C68 C69 H69C 109.5 . .
H69A C69 H69C 109.5 . .
H69B C69 H69C 109.5 . .
C68 C70 H70A 109.5 . .
C68 C70 H70B 109.5 . .
H70A C70 H70B 109.5 . .
C68 C70 H70C 109.5 . .
H70A C70 H70C 109.5 . .
H70B C70 H70C 109.5 . .
O11 C71 C72 127.8(14) . .
O11 C71 C78 125.4(16) . .
C72 C71 C78 106.7(13) . .
C73 C72 C71 122.2(13) . .
C73 C72 C81 133.9(16) . .
C71 C72 C81 103.8(14) . .
O12 C73 C72 126.7(15) . .
O12 C73 C74 110.9(15) . .
C72 C73 C74 122.2(15) . .
F36 C74 F37 107.3(14) . .
F36 C74 C75 105.1(16) . .
F37 C74 C75 106.4(14) . .
F36 C74 C73 111.1(14) . .
F37 C74 C73 109.9(15) . .
C75 C74 C73 116.6(15) . .
F39 C75 F38 104.7(18) . .
F39 C75 C76 104.9(16) . .
F38 C75 C76 107.2(18) . .
F39 C75 C74 109.3(17) . .
F38 C75 C74 107.9(14) . .
C76 C75 C74 121.7(19) . .
F41 C76 F40 109(2) . .
F41 C76 F42 108(3) . .
F40 C76 F42 106(2) . .
F41 C76 C75 109(2) . .
F40 C76 C75 113(2) . .
F42 C76 C75 110.2(18) . .
C78 C77 H77A 109.5 . .
C78 C77 H77B 109.5 . .
H77A C77 H77B 109.5 . .
C78 C77 H77C 109.5 . .
H77A C77 H77C 109.5 . .
H77B C77 H77C 109.5 . .
C71 C78 C82 101.0(14) . .
C71 C78 C79 104.9(14) . .
C82 C78 C79 100.6(14) . .
C71 C78 C77 114.7(14) . .
C82 C78 C77 118.0(16) . .
C79 C78 C77 115.6(15) . .
C80 C79 C78 105.9(14) . .
C80 C79 H79A 110.6 . .
C78 C79 H79A 110.6 . .
C80 C79 H79B 110.6 . .
C78 C79 H79B 110.6 . .
H79A C79 H79B 108.7 . .
C79 C80 C81 101.6(14) . .
C79 C80 H80A 111.4 . .
C81 C80 H80A 111.4 . .
C79 C80 H80B 111.4 . .
C81 C80 H80B 111.4 . .
H80A C80 H80B 109.3 . .
C82 C81 C72 101.9(13) . .
C82 C81 C80 101.2(15) . .
C72 C81 C80 105.0(13) . .
C82 C81 H81 115.6 . .
C72 C81 H81 115.6 . .
C80 C81 H81 115.6 . .
C78 C82 C81 94.3(15) . .
C78 C82 C84 116.2(15) . .
C81 C82 C84 115.9(15) . .
C78 C82 C83 112.9(14) . .
C81 C82 C83 112.6(16) . .
C84 C82 C83 105.1(14) . .
C82 C83 H83A 109.5 . .
C82 C83 H83B 109.5 . .
H83A C83 H83B 109.5 . .
C82 C83 H83C 109.5 . .
H83A C83 H83C 109.5 . .
H83B C83 H83C 109.5 . .
C82 C84 H84A 109.5 . .
C82 C84 H84B 109.5 . .
H84A C84 H84B 109.5 . .
C82 C84 H84C 109.5 . .
H84A C84 H84C 109.5 . .
H84B C84 H84C 109.5 . .
O13 C85 C86 130.3(13) . .
O13 C85 C92 123.7(13) . .
C86 C85 C92 106.0(12) . .
C87 C86 C85 122.5(14) . .
C87 C86 C95 129.2(15) . .
C85 C86 C95 108.2(13) . .
O14 C87 C86 127.1(15) . .
O14 C87 C88 110.9(13) . .
C86 C87 C88 121.9(14) . .
F44 C88 F43 109.6(14) . .
F44 C88 C87 112.4(15) . .
F43 C88 C87 111.1(12) . .
F44 C88 C89 103.9(13) . .
F43 C88 C89 104.4(15) . .
C87 C88 C89 114.9(14) . .
F46 C89 F45 106.4(15) . .
F46 C89 C90 107(2) . .
F45 C89 C90 102.4(19) . .
F46 C89 C88 109.5(18) . .
F45 C89 C88 109.3(17) . .
C90 C89 C88 121.2(16) . .
F48 C90 F47 114(3) . .
F48 C90 F49 105(2) . .
F47 C90 F49 105(3) . .
F48 C90 C89 111(3) . .
F47 C90 C89 115(2) . .
F49 C90 C89 105(2) . .
C92 C91 Cs2 150.0(9) . 1_565
C92 C91 H91A 99.2 . .
Cs2 C91 H91A 99.2 1_565 .
C92 C91 H91B 99.2 . .
Cs2 C91 H91B 99.2 1_565 .
H91A C91 H91B 104.0 . .
C85 C92 C91 115.1(11) . .
C85 C92 C96 101.7(12) . .
C91 C92 C96 119.0(12) . .
C85 C92 C93 102.0(11) . .
C91 C92 C93 117.0(13) . .
C96 C92 C93 99.2(11) . .
C94 C93 C92 107.0(14) . .
C94 C93 H93A 110.3 . .
C92 C93 H93A 110.3 . .
C94 C93 H93B 110.3 . .
C92 C93 H93B 110.3 . .
H93A C93 H93B 108.6 . .
C93 C94 C95 101.0(13) . .
C93 C94 H94A 111.6 . .
C95 C94 H94A 111.6 . .
C93 C94 H94B 111.6 . .
C95 C94 H94B 111.6 . .
H94A C94 H94B 109.4 . .
C86 C95 C94 104.6(13) . .
C86 C95 C96 99.6(12) . .
C94 C95 C96 101.4(14) . .
C86 C95 H95 116.3 . .
C94 C95 H95 116.3 . .
C96 C95 H95 116.3 . .
C98 C96 C97 107.6(13) . .
C98 C96 C92 116.4(14) . .
C97 C96 C92 111.8(13) . .
C98 C96 C95 114.0(14) . .
C97 C96 C95 112.3(14) . .
C92 C96 C95 94.5(11) . .
C96 C97 H97A 109.5 . .
C96 C97 H97B 109.5 . .
H97A C97 H97B 109.5 . .
C96 C97 H97C 109.5 . .
H97A C97 H97C 109.5 . .
H97B C97 H97C 109.5 . .
C96 C98 H98A 109.5 . .
C96 C98 H98B 109.5 . .
H98A C98 H98B 109.5 . .
C96 C98 H98C 109.5 . .
H98A C98 H98C 109.5 . .
H98B C98 H98C 109.5 . .
O15 C99 C100 129.7(13) . .
O15 C99 C106 121.6(14) . .
C100 C99 C106 108.5(12) . .
C101 C100 C99 121.9(12) . .
C101 C100 C109 133.2(15) . .
C99 C100 C109 104.9(13) . .
O16 C101 C100 127.1(14) . .
O16 C101 C102 111.9(14) . .
C100 C101 C102 121.0(13) . .
F50 C102 F51 105.3(13) . .
F50 C102 C101 111.9(15) . .
F51 C102 C101 110.8(13) . .
F50 C102 C103 110.1(15) . .
F51 C102 C103 103.6(15) . .
C101 C102 C103 114.4(13) . .
F53 C103 C104 112.2(18) . .
F53 C103 F52 108.1(18) . .
C104 C103 F52 96.3(15) . .
F53 C103 C102 112.6(14) . .
C104 C103 C102 123.9(17) . .
F52 C103 C102 100.0(16) . .
F55 C104 F54 118.8(18) . .
F55 C104 F56 97(2) . .
F54 C104 F56 99.3(16) . .
F55 C104 C103 116.1(17) . .
F54 C104 C103 119.4(18) . .
F56 C104 C103 97.7(17) . .
C106 C105 H10G 109.5 . .
C106 C105 H10H 109.5 . .
H10G C105 H10H 109.5 . .
C106 C105 H10I 109.5 . .
H10G C105 H10I 109.5 . .
H10H C105 H10I 109.5 . .
C105 C106 C107 117.1(15) . .
C105 C106 C99 115.2(14) . .
C107 C106 C99 103.3(13) . .
C105 C106 C110 119.2(14) . .
C107 C106 C110 101.0(15) . .
C99 C106 C110 98.1(13) . .
C106 C107 C108 107.8(15) . .
C106 C107 H10E 110.1 . .
C108 C107 H10E 110.1 . .
C106 C107 H10F 110.1 . .
C108 C107 H10F 110.1 . .
H10E C107 H10F 108.5 . .
C109 C108 C107 100.8(14) . .
C109 C108 H10C 111.6 . .
C107 C108 H10C 111.6 . .
C109 C108 H10D 111.6 . .
C107 C108 H10D 111.6 . .
H10C C108 H10D 109.4 . .
C100 C109 C108 108.2(14) . .
C100 C109 C110 101.2(13) . .
C108 C109 C110 102.5(15) . .
C100 C109 H109 114.5 . .
C108 C109 H109 114.5 . .
C110 C109 H109 114.5 . .
C112 C110 C111 109.9(15) . .
C112 C110 C106 113.3(15) . .
C111 C110 C106 112.4(14) . .
C112 C110 C109 114.9(14) . .
C111 C110 C109 113.8(15) . .
C106 C110 C109 91.6(13) . .
C110 C111 H11D 109.5 . .
C110 C111 H11E 109.5 . .
H11D C111 H11E 109.5 . .
C110 C111 H11F 109.5 . .
H11D C111 H11F 109.5 . .
H11E C111 H11F 109.5 . .
C110 C112 H11A 109.5 . .
C110 C112 H11B 109.5 . .
H11A C112 H11B 109.5 . .
C110 C112 H11C 109.5 . .
H11A C112 H11C 109.5 . .
H11B C112 H11C 109.5 . .
O2 Cs1 O1W 121.9(3) . .
O2 Cs1 O6 76.0(2) . .
O1W Cs1 O6 161.8(3) . .
O2 Cs1 O4 51.7(2) . .
O1W Cs1 O4 136.0(3) . .
O6 Cs1 O4 50.6(2) . .
O2 Cs1 O8 50.7(2) . .
O1W Cs1 O8 140.7(3) . .
O6 Cs1 O8 51.8(2) . .
O4 Cs1 O8 74.6(2) . .
O2 Cs1 F2 49.0(2) . .
O1W Cs1 F2 74.9(3) . .
O6 Cs1 F2 123.3(2) . .
O4 Cs1 F2 94.2(2) . .
O8 Cs1 F2 79.5(2) . .
O2 Cs1 F15 121.9(2) . .
O1W Cs1 F15 114.0(3) . .
O6 Cs1 F15 47.9(2) . .
O4 Cs1 F15 77.8(2) . .
O8 Cs1 F15 93.9(2) . .
F2 Cs1 F15 170.9(2) . .
O2 Cs1 F20 117.7(3) . .
O1W Cs1 F20 110.3(3) . .
O6 Cs1 F20 58.1(3) . .
O4 Cs1 F20 108.4(3) . .
O8 Cs1 F20 67.5(3) . .
F2 Cs1 F20 132.2(3) . .
F15 Cs1 F20 48.5(3) . .
O2 Cs1 F22 85.7(2) . .
O1W Cs1 F22 99.6(3) . .
O6 Cs1 F22 84.1(2) . .
O4 Cs1 F22 120.7(2) . .
O8 Cs1 F22 46.2(2) . .
F2 Cs1 F22 79.8(2) . .
F15 Cs1 F22 100.2(2) . .
F20 Cs1 F22 52.4(3) . .
O2 Cs1 F8 85.1(2) . .
O1W Cs1 F8 93.7(3) . .
O6 Cs1 F8 84.0(2) . .
O4 Cs1 F8 45.9(2) . .
O8 Cs1 F8 120.5(2) . .
F2 Cs1 F8 101.4(2) . .
F15 Cs1 F8 76.4(2) . .
F20 Cs1 F8 124.7(3) . .
F22 Cs1 F8 166.4(2) . .
O2 Cs1 F6 56.7(2) . .
O1W Cs1 F6 76.9(3) . .
O6 Cs1 F6 114.8(2) . .
O4 Cs1 F6 64.8(2) . .
O8 Cs1 F6 107.3(2) . .
F2 Cs1 F6 48.9(2) . .
F15 Cs1 F6 129.0(2) . .
F20 Cs1 F6 172.8(3) . .
F22 Cs1 F6 128.1(2) . .
F8 Cs1 F6 52.7(2) . .
O2 Cs1 Yb1 37.76(16) . .
O1W Cs1 Yb1 159.4(3) . .
O6 Cs1 Yb1 38.29(16) . .
O4 Cs1 Yb1 37.24(16) . .
O8 Cs1 Yb1 37.31(17) . .
F2 Cs1 Yb1 85.83(15) . .
F15 Cs1 Yb1 85.10(16) . .
F20 Cs1 Yb1 87.8(2) . .
F22 Cs1 Yb1 83.47(14) . .
F8 Cs1 Yb1 83.17(15) . .
F6 Cs1 Yb1 85.14(17) . .
O2W Cs2 O10 126.0(4) . .
O2W Cs2 O12 145.4(4) . .
O10 Cs2 O12 51.8(2) . .
O2W Cs2 O16 134.0(4) . .
O10 Cs2 O16 50.7(2) . .
O12 Cs2 O16 75.0(2) . .
O2W Cs2 O14 157.3(4) . .
O10 Cs2 O14 75.7(2) . .
O12 Cs2 O14 50.8(2) . .
O16 Cs2 O14 51.6(2) . .
O2W Cs2 F30 78.2(4) . .
O10 Cs2 F30 48.1(2) . .
O12 Cs2 F30 93.3(2) . .
O16 Cs2 F30 79.0(3) . .
O14 Cs2 F30 122.2(2) . .
O2W Cs2 F51 89.5(4) . .
O10 Cs2 F51 85.7(2) . .
O12 Cs2 F51 122.0(2) . .
O16 Cs2 F51 47.0(2) . .
O14 Cs2 F51 85.5(2) . .
F30 Cs2 F51 78.9(3) . .
O2W Cs2 F36 100.0(4) . .
O10 Cs2 F36 85.4(2) . .
O12 Cs2 F36 47.7(2) . .
O16 Cs2 F36 122.7(2) . .
O14 Cs2 F36 87.2(2) . .
F30 Cs2 F36 98.8(3) . .
F51 Cs2 F36 169.6(2) . .
O2W Cs2 F43 113.3(4) . .
O10 Cs2 F43 120.4(2) . .
O12 Cs2 F43 77.5(2) . .
O16 Cs2 F43 91.7(2) . .
O14 Cs2 F43 46.3(2) . .
F30 Cs2 F43 168.4(2) . .
F51 Cs2 F43 99.9(3) . .
F36 Cs2 F43 80.3(3) . .
O2W Cs2 F48 104.9(4) . .
O10 Cs2 F48 114.3(4) . .
O12 Cs2 F48 105.6(3) . .
O16 Cs2 F48 64.5(4) . .
O14 Cs2 F48 55.0(3) . .
F30 Cs2 F48 131.8(4) . .
F51 Cs2 F48 53.4(3) . .
F36 Cs2 F48 126.7(3) . .
F43 Cs2 F48 46.6(3) . .
O2W Cs2 F33 87.8(4) . .
O10 Cs2 F33 54.1(3) . .
O12 Cs2 F33 63.2(3) . .
O16 Cs2 F33 104.6(3) . .
O14 Cs2 F33 113.0(3) . .
F30 Cs2 F33 47.2(3) . .
F51 Cs2 F33 125.3(3) . .
F36 Cs2 F33 51.7(3) . .
F43 Cs2 F33 130.8(3) . .
F48 Cs2 F33 167.0(4) . .
O2W Cs2 Yb2 162.9(3) . .
O10 Cs2 Yb2 37.67(16) . .
O12 Cs2 Yb2 37.56(16) . .
O16 Cs2 Yb2 37.47(16) . .
O14 Cs2 Yb2 37.99(16) . .
F30 Cs2 Yb2 84.97(18) . .
F51 Cs2 Yb2 84.49(16) . .
F36 Cs2 Yb2 85.24(16) . .
F43 Cs2 Yb2 83.47(16) . .
F48 Cs2 Yb2 84.3(3) . .
F33 Cs2 Yb2 82.7(3) . .
C4 F2 Cs1 126.1(8) . .
C6 F6 Cs1 136.0(9) . .
C18 F8 Cs1 126.0(8) . .
C32 F15 Cs1 126.3(7) . .
C34 F20 Cs1 135.4(9) . .
C46 F22 Cs1 122.6(8) . .
C60 F30 Cs2 125.5(9) . .
C62 F33 Cs2 138.2(15) . .
C74 F36 Cs2 125.6(8) . .
C88 F43 Cs2 125.7(8) . .
C90 F48 Cs2 143.5(15) . .
C102 F51 Cs2 127.0(9) . .
C1 O1 Yb1 129.2(9) . .
C3 O2 Yb1 132.8(10) . .
C3 O2 Cs1 130.9(9) . .
Yb1 O2 Cs1 87.4(3) . .
C15 O3 Yb1 127.2(8) . .
C17 O4 Yb1 134.6(10) . .
C17 O4 Cs1 137.7(9) . .
Yb1 O4 Cs1 86.1(3) . .
C29 O5 Yb1 128.2(9) . .
C31 O6 Yb1 130.8(9) . .
C31 O6 Cs1 134.5(9) . .
Yb1 O6 Cs1 86.0(2) . .
C43 O7 Yb1 130.3(9) . .
C45 O8 Yb1 133.7(9) . .
C45 O8 Cs1 137.4(8) . .
Yb1 O8 Cs1 85.7(3) . .
C57 O9 Yb2 129.7(9) . .
C59 O10 Yb2 131.3(9) . .
C59 O10 Cs2 134.6(9) . .
Yb2 O10 Cs2 87.2(3) . .
C71 O11 Yb2 130.9(10) . .
C73 O12 Yb2 135.0(10) . .
C73 O12 Cs2 134.0(10) . .
Yb2 O12 Cs2 86.7(3) . .
C85 O13 Yb2 130.0(9) . .
C87 O14 Yb2 132.6(10) . .
C87 O14 Cs2 136.3(9) . .
Yb2 O14 Cs2 84.7(2) . .
C99 O15 Yb2 128.9(9) . .
C101 O16 Yb2 134.8(10) . .
C101 O16 Cs2 135.5(9) . .
Yb2 O16 Cs2 86.7(3) . .
O4 Yb1 O8 113.6(4) . .
O4 Yb1 O2 72.5(3) . .
O8 Yb1 O2 71.2(3) . .
O4 Yb1 O6 70.9(3) . .
O8 Yb1 O6 72.7(3) . .
O2 Yb1 O6 110.5(3) . .
O4 Yb1 O7 147.7(3) . .
O8 Yb1 O7 75.4(3) . .
O2 Yb1 O7 137.1(3) . .
O6 Yb1 O7 83.7(3) . .
O4 Yb1 O1 136.1(3) . .
O8 Yb1 O1 84.6(3) . .
O2 Yb1 O1 77.0(3) . .
O6 Yb1 O1 151.4(3) . .
O7 Yb1 O1 73.7(3) . .
O4 Yb1 O5 85.1(3) . .
O8 Yb1 O5 135.6(3) . .
O2 Yb1 O5 151.6(3) . .
O6 Yb1 O5 76.9(3) . .
O7 Yb1 O5 69.7(3) . .
O1 Yb1 O5 110.1(3) . .
O4 Yb1 O3 76.0(3) . .
O8 Yb1 O3 148.3(3) . .
O2 Yb1 O3 84.4(3) . .
O6 Yb1 O3 136.7(3) . .
O7 Yb1 O3 113.4(3) . .
O1 Yb1 O3 70.1(3) . .
O5 Yb1 O3 73.2(3) . .
O4 Yb1 Cs1 56.7(3) . .
O8 Yb1 Cs1 57.0(2) . .
O2 Yb1 Cs1 54.8(3) . .
O6 Yb1 Cs1 55.7(2) . .
O7 Yb1 Cs1 123.3(2) . .
O1 Yb1 Cs1 124.5(2) . .
O5 Yb1 Cs1 125.4(2) . .
O3 Yb1 Cs1 123.4(2) . .
O16 Yb2 O12 111.5(4) . .
O16 Yb2 O10 70.7(3) . .
O12 Yb2 O10 72.2(3) . .
O16 Yb2 O14 72.8(3) . .
O12 Yb2 O14 71.4(3) . .
O10 Yb2 O14 112.4(3) . .
O16 Yb2 O9 86.5(3) . .
O12 Yb2 O9 135.9(3) . .
O10 Yb2 O9 77.2(3) . .
O14 Yb2 O9 151.6(3) . .
O16 Yb2 O11 149.8(3) . .
O12 Yb2 O11 75.0(3) . .
O10 Yb2 O11 84.5(3) . .
O14 Yb2 O11 134.6(3) . .
O9 Yb2 O11 71.1(3) . .
O16 Yb2 O13 136.5(3) . .
O12 Yb2 O13 85.6(3) . .
O10 Yb2 O13 151.1(3) . .
O14 Yb2 O13 76.0(3) . .
O9 Yb2 O13 109.0(3) . .
O11 Yb2 O13 71.8(3) . .
O16 Yb2 O15 75.6(3) . .
O12 Yb2 O15 149.8(3) . .
O10 Yb2 O15 135.2(3) . .
O14 Yb2 O15 83.8(3) . .
O9 Yb2 O15 72.1(3) . .
O11 Yb2 O15 114.4(3) . .
O13 Yb2 O15 71.6(3) . .
O16 Yb2 Cs2 55.8(2) . .
O12 Yb2 Cs2 55.7(2) . .
O10 Yb2 Cs2 55.1(2) . .
O14 Yb2 Cs2 57.3(2) . .
O9 Yb2 Cs2 125.4(3) . .
O11 Yb2 Cs2 122.3(3) . .
O13 Yb2 Cs2 125.6(2) . .
O15 Yb2 Cs2 123.4(2) . .

loop_
_geom_bond_atom_site_label_1
_geom_bond_atom_site_label_2
_geom_bond_distance
_geom_bond_site_symmetry_2
C1 O1 1.223(16) .
C1 C2 1.45(2) .
C1 C8 1.512(19) .
C2 C3 1.39(2) .
C2 C11 1.481(18) .
C3 O2 1.300(14) .
C3 C4 1.52(2) .
C4 F2 1.346(16) .
C4 F1 1.363(17) .
C4 C5 1.55(2) .
C5 F4 1.355(17) .
C5 F3 1.364(17) .
C5 C6 1.50(2) .
C6 F7 1.314(18) .
C6 F6 1.336(18) .
C6 F5 1.349(17) .
C7 C8 1.51(2) .
C7 H7A 0.9600 .
C7 H7B 0.9600 .
C7 H7C 0.9600 .
C8 C9 1.577(18) .
C8 C12 1.61(2) .
C9 C10 1.53(2) .
C9 H9A 0.9700 .
C9 H9B 0.9700 .
C10 C11 1.535(18) .
C10 H10A 0.9700 .
C10 H10B 0.9700 .
C11 C12 1.58(2) .
C11 H11 0.9800 .
C12 C14 1.520(18) .
C12 C13 1.523(19) .
C13 H13A 0.9600 .
C13 H13B 0.9600 .
C13 H13C 0.9600 .
C14 H14A 0.9600 .
C14 H14B 0.9600 .
C14 H14C 0.9600 .
C15 O3 1.261(15) .
C15 C16 1.44(2) .
C15 C22 1.566(18) .
C16 C17 1.38(2) .
C16 C25 1.51(2) .
C17 O4 1.306(17) .
C17 C18 1.52(2) .
C18 F9 1.339(15) .
C18 F8 1.38(2) .
C18 C19 1.54(2) .
C19 F10 1.274(19) .
C19 F11 1.306(18) .
C19 C20 1.56(2) .
C20 F14 1.20(2) .
C20 F12 1.28(3) .
C20 F13 1.35(2) .
C21 C22 1.50(2) .
C21 H21A 0.9600 .
C21 H21B 0.9600 .
C21 H21C 0.9600 .
C22 C26 1.52(2) .
C22 C23 1.560(19) .
C23 C24 1.53(2) .
C23 H23A 0.9700 .
C23 H23B 0.9700 .
C24 C25 1.588(19) .
C24 H24A 0.9700 .
C24 H24B 0.9700 .
C25 C26 1.54(3) .
C25 H25 0.9800 .
C26 C28 1.51(2) .
C26 C27 1.58(2) .
C27 H27A 0.9600 .
C27 H27B 0.9600 .
C27 H27C 0.9600 .
C28 H28A 0.9600 .
C28 H28B 0.9600 .
C28 H28C 0.9600 .
C29 O5 1.238(13) .
C29 C30 1.40(2) .
C29 C36 1.540(18) .
C30 C31 1.36(2) .
C30 C39 1.48(2) .
C31 O6 1.297(16) .
C31 C32 1.56(2) .
C32 F16 1.348(15) .
C32 F15 1.356(15) .
C32 C33 1.55(2) .
C33 F18 1.320(18) .
C33 F17 1.348(17) .
C33 C34 1.53(2) .
C34 F21 1.323(18) .
C34 F19 1.328(16) .
C34 F20 1.335(19) .
C35 C36 1.52(2) .
C35 Cs1 3.829(16) 1_565
C35 H35A 0.9700 .
C35 H35B 0.9700 .
C36 C40 1.54(2) .
C36 C37 1.553(19) .
C37 C38 1.57(2) .
C37 H37A 0.9700 .
C37 H37B 0.9700 .
C38 C39 1.55(2) .
C38 H38A 0.9700 .
C38 H38B 0.9700 .
C39 C40 1.58(2) .
C39 H39 0.9800 .
C40 C41 1.52(2) .
C40 C42 1.56(2) .
C41 H41A 0.9600 .
C41 H41B 0.9600 .
C41 H41C 0.9600 .
C42 H42A 0.9600 .
C42 H42B 0.9600 .
C42 H42C 0.9600 .
C43 O7 1.254(14) .
C43 C44 1.46(2) .
C43 C50 1.533(17) .
C44 C45 1.330(19) .
C44 C53 1.535(19) .
C45 O8 1.270(15) .
C45 C46 1.52(2) .
C46 F23 1.359(16) .
C46 F22 1.368(17) .
C46 C47 1.54(2) .
C47 F25 1.27(2) .
C47 F24 1.40(2) .
C47 C48 1.41(2) .
C48 F26 1.263(14) .
C48 F28 1.264(14) .
C48 F27 1.414(16) .
C49 C50 1.52(2) .
C49 H49A 0.9600 .
C49 H49B 0.9600 .
C49 H49C 0.9600 .
C50 C51 1.508(18) .
C50 C54 1.60(2) .
C51 C52 1.571(19) .
C51 H51A 0.9700 .
C51 H51B 0.9700 .
C52 C53 1.53(2) .
C52 H52A 0.9700 .
C52 H52B 0.9700 .
C53 C54 1.57(2) .
C53 H53 0.9800 .
C54 C55 1.47(2) .
C54 C56 1.54(2) .
C55 H55A 0.9600 .
C55 H55B 0.9600 .
C55 H55C 0.9600 .
C56 H56A 0.9600 .
C56 H56B 0.9600 .
C56 H56C 0.9600 .
C57 O9 1.258(15) .
C57 C58 1.42(2) .
C57 C64 1.50(2) .
C58 C59 1.34(2) .
C58 C67 1.51(2) .
C59 O10 1.343(15) .
C59 C60 1.54(2) .
C60 F30 1.350(17) .
C60 F29 1.375(19) .
C60 C61 1.54(3) .
C61 F32 1.36(3) .
C61 F31 1.40(2) .
C61 C62 1.41(3) .
C62 F34 1.31(3) .
C62 F35 1.34(3) .
C62 F33 1.40(3) .
C63 C64 1.55(2) .
C63 H63A 0.9600 .
C63 H63B 0.9600 .
C63 H63C 0.9600 .
C64 C65 1.562(19) .
C64 C68 1.571(19) .
C65 C66 1.53(2) .
C65 H65A 0.9700 .
C65 H65B 0.9700 .
C66 C67 1.568(19) .
C66 H66A 0.9700 .
C66 H66B 0.9700 .
C67 C68 1.54(2) .
C67 H67 0.9800 .
C68 C69 1.512(19) .
C68 C70 1.556(19) .
C69 H69A 0.9600 .
C69 H69B 0.9600 .
C69 H69C 0.9600 .
C70 H70A 0.9600 .
C70 H70B 0.9600 .
C70 H70C 0.9600 .
C71 O11 1.243(15) .
C71 C72 1.45(2) .
C71 C78 1.51(2) .
C72 C73 1.34(2) .
C72 C81 1.55(2) .
C73 O12 1.277(16) .
C73 C74 1.55(2) .
C74 F36 1.34(2) .
C74 F37 1.344(16) .
C74 C75 1.53(2) .
C75 F39 1.37(2) .
C75 F38 1.38(2) .
C75 C76 1.47(3) .
C76 F41 1.23(3) .
C76 F40 1.33(2) .
C76 F42 1.34(3) .
C77 C78 1.55(2) .
C77 H77A 0.9600 .
C77 H77B 0.9600 .
C77 H77C 0.9600 .
C78 C82 1.54(2) .
C78 C79 1.55(2) .
C79 C80 1.51(3) .
C79 H79A 0.9700 .
C79 H79B 0.9700 .
C80 C81 1.58(2) .
C80 H80A 0.9700 .
C80 H80B 0.9700 .
C81 C82 1.54(3) .
C81 H81 0.9800 .
C82 C84 1.55(2) .
C82 C83 1.58(2) .
C83 H83A 0.9600 .
C83 H83B 0.9600 .
C83 H83C 0.9600 .
C84 H84A 0.9600 .
C84 H84B 0.9600 .
C84 H84C 0.9600 .
C85 O13 1.213(15) .
C85 C86 1.40(2) .
C85 C92 1.508(17) .
C86 C87 1.39(2) .
C86 C95 1.52(2) .
C87 O14 1.266(15) .
C87 C88 1.54(2) .
C88 F44 1.328(17) .
C88 F43 1.338(19) .
C88 C89 1.58(2) .
C89 F46 1.34(2) .
C89 F45 1.39(2) .
C89 C90 1.46(3) .
C90 F48 1.28(3) .
C90 F47 1.29(2) .
C90 F49 1.36(3) .
C91 C92 1.54(2) .
C91 Cs2 3.854(16) 1_565
C91 H91A 0.9700 .
C91 H91B 0.9700 .
C92 C96 1.554(19) .
C92 C93 1.570(19) .
C93 C94 1.53(2) .
C93 H93A 0.9700 .
C93 H93B 0.9700 .
C94 C95 1.57(2) .
C94 H94A 0.9700 .
C94 H94B 0.9700 .
C95 C96 1.57(2) .
C95 H95 0.9800 .
C96 C98 1.53(2) .
C96 C97 1.54(2) .
C97 H97A 0.9600 .
C97 H97B 0.9600 .
C97 H97C 0.9600 .
C98 H98A 0.9600 .
C98 H98B 0.9600 .
C98 H98C 0.9600 .
C99 O15 1.261(14) .
C99 C100 1.43(2) .
C99 C106 1.55(2) .
C100 C101 1.36(2) .
C100 C109 1.494(18) .
C101 O16 1.275(16) .
C101 C102 1.51(2) .
C102 F50 1.343(17) .
C102 F51 1.370(19) .
C102 C103 1.54(2) .
C103 F53 1.23(2) .
C103 C104 1.45(2) .
C103 F52 1.48(2) .
C104 F55 1.24(2) .
C104 F54 1.27(2) .
C104 F56 1.44(3) .
C105 C106 1.45(2) .
C105 H10G 0.9600 .
C105 H10H 0.9600 .
C105 H10I 0.9600 .
C106 C107 1.53(2) .
C106 C110 1.59(2) .
C107 C108 1.55(3) .
C107 H10E 0.9700 .
C107 H10F 0.9700 .
C108 C109 1.54(2) .
C108 H10C 0.9700 .
C108 H10D 0.9700 .
C109 C110 1.63(2) .
C109 H109 0.9800 .
C110 C112 1.49(2) .
C110 C111 1.53(2) .
C111 H11D 0.9600 .
C111 H11E 0.9600 .
C111 H11F 0.9600 .
C112 H11A 0.9600 .
C112 H11B 0.9600 .
C112 H11C 0.9600 .
Cs1 O2 3.069(10) .
Cs1 O1W 3.085(14) .
Cs1 O6 3.107(9) .
Cs1 O4 3.143(11) .
Cs1 O8 3.154(10) .
Cs1 F2 3.201(8) .
Cs1 F15 3.247(9) .
Cs1 F20 3.390(11) .
Cs1 F22 3.427(10) .
Cs1 F8 3.441(9) .
Cs1 F6 3.442(9) .
Cs1 Yb1 3.7516(14) .
Cs2 O2W 2.86(2) .
Cs2 O10 3.082(10) .
Cs2 O12 3.107(10) .
Cs2 O16 3.109(10) .
Cs2 O14 3.172(9) .
Cs2 F30 3.266(10) .
Cs2 F51 3.281(10) .
Cs2 F36 3.296(10) .
Cs2 F43 3.354(10) .
Cs2 F48 3.489(17) .
Cs2 F33 3.605(17) .
Cs2 Yb2 3.7541(15) .
O1 Yb1 2.348(7) .
O2 Yb1 2.300(8) .
O3 Yb1 2.361(8) .
O4 Yb1 2.276(9) .
O5 Yb1 2.361(8) .
O6 Yb1 2.330(8) .
O7 Yb1 2.331(8) .
O8 Yb1 2.280(9) .
O9 Yb2 2.329(8) .
O10 Yb2 2.297(9) .
O11 Yb2 2.349(8) .
O12 Yb2 2.292(9) .
O13 Yb2 2.358(8) .
O14 Yb2 2.320(9) .
O15 Yb2 2.366(9) .
O16 Yb2 2.288(8) .

loop_
_geom_torsion_atom_site_label_1
_geom_torsion_atom_site_label_2
_geom_torsion_atom_site_label_3
_geom_torsion_atom_site_label_4
_geom_torsion
_geom_torsion_site_symmetry_1
O1 C1 C2 C3 -2(2) .
C8 C1 C2 C3 178.6(12) .
O1 C1 C2 C11 175.4(15) .
C8 C1 C2 C11 -3.6(15) .
C1 C2 C3 O2 -11(2) .
C11 C2 C3 O2 171.5(13) .
C1 C2 C3 C4 172.7(12) .
C11 C2 C3 C4 -4(2) .
O2 C3 C4 F2 37.4(17) .
C2 C3 C4 F2 -146.1(13) .
O2 C3 C4 F1 155.8(11) .
C2 C3 C4 F1 -27.7(18) .
O2 C3 C4 C5 -83.0(15) .
C2 C3 C4 C5 93.6(17) .
F2 C4 C5 F4 54.6(16) .
F1 C4 C5 F4 -57.7(16) .
C3 C4 C5 F4 177.1(12) .
F2 C4 C5 F3 169.3(12) .
F1 C4 C5 F3 56.9(15) .
C3 C4 C5 F3 -68.3(16) .
F2 C4 C5 C6 -68.4(18) .
F1 C4 C5 C6 179.2(14) .
C3 C4 C5 C6 54.0(19) .
F4 C5 C6 F7 167.1(13) .
F3 C5 C6 F7 52.4(17) .
C4 C5 C6 F7 -69.9(19) .
F4 C5 C6 F6 -71.7(17) .
F3 C5 C6 F6 173.5(12) .
C4 C5 C6 F6 51(2) .
F4 C5 C6 F5 48.8(18) .
F3 C5 C6 F5 -65.9(17) .
C4 C5 C6 F5 171.7(13) .
O1 C1 C8 C7 19(2) .
C2 C1 C8 C7 -162.0(14) .
O1 C1 C8 C9 -107.4(15) .
C2 C1 C8 C9 71.8(13) .
O1 C1 C8 C12 148.5(13) .
C2 C1 C8 C12 -32.3(14) .
C7 C8 C9 C10 161.8(13) .
C1 C8 C9 C10 -69.4(13) .
C12 C8 C9 C10 33.6(13) .
C8 C9 C10 C11 2.1(14) .
C3 C2 C11 C10 110.1(18) .
C1 C2 C11 C10 -67.3(15) .
C3 C2 C11 C12 -143.8(16) .
C1 C2 C11 C12 38.8(14) .
C9 C10 C11 C2 66.3(15) .
C9 C10 C11 C12 -37.9(13) .
C2 C11 C12 C14 -171.3(13) .
C10 C11 C12 C14 -60.9(16) .
C2 C11 C12 C13 60.7(16) .
C10 C11 C12 C13 171.1(12) .
C2 C11 C12 C8 -54.6(12) .
C10 C11 C12 C8 55.8(12) .
C7 C8 C12 C14 -60.9(18) .
C1 C8 C12 C14 170.1(13) .
C9 C8 C12 C14 64.1(15) .
C7 C8 C12 C13 61.6(18) .
C1 C8 C12 C13 -67.5(16) .
C9 C8 C12 C13 -173.4(14) .
C7 C8 C12 C11 -178.7(13) .
C1 C8 C12 C11 52.3(12) .
C9 C8 C12 C11 -53.7(12) .
O3 C15 C16 C17 6(2) .
C22 C15 C16 C17 -172.2(13) .
O3 C15 C16 C25 -178.5(15) .
C22 C15 C16 C25 3.2(16) .
C15 C16 C17 O4 -7(2) .
C25 C16 C17 O4 179.6(15) .
C15 C16 C17 C18 171.4(13) .
C25 C16 C17 C18 -2(3) .
O4 C17 C18 F9 147.4(13) .
C16 C17 C18 F9 -31(2) .
O4 C17 C18 F8 29.9(16) .
C16 C17 C18 F8 -148.4(13) .
O4 C17 C18 C19 -90.6(16) .
C16 C17 C18 C19 91.1(17) .
F9 C18 C19 F10 66.2(19) .
F8 C18 C19 F10 -178.8(13) .
C17 C18 C19 F10 -58.1(19) .
F9 C18 C19 F11 -173.4(15) .
F8 C18 C19 F11 -58.4(17) .
C17 C18 C19 F11 62.3(19) .
F9 C18 C19 C20 -53(2) .
F8 C18 C19 C20 61.9(17) .
C17 C18 C19 C20 -177.4(15) .
F10 C19 C20 F14 -52(3) .
F11 C19 C20 F14 -171(2) .
C18 C19 C20 F14 69(3) .
F10 C19 C20 F12 178(2) .
F11 C19 C20 F12 59(3) .
C18 C19 C20 F12 -61(2) .
F10 C19 C20 F13 63(2) .
F11 C19 C20 F13 -57(2) .
C18 C19 C20 F13 -176.5(16) .
O3 C15 C22 C21 19(2) .
C16 C15 C22 C21 -162.7(13) .
O3 C15 C22 C26 146.5(14) .
C16 C15 C22 C26 -34.9(15) .
O3 C15 C22 C23 -111.9(15) .
C16 C15 C22 C23 66.7(14) .
C21 C22 C23 C24 163.5(13) .
C26 C22 C23 C24 31.5(16) .
C15 C22 C23 C24 -69.0(15) .
C22 C23 C24 C25 2.9(16) .
C17 C16 C25 C26 -155.8(17) .
C15 C16 C25 C26 29.8(16) .
C17 C16 C25 C24 99.8(18) .
C15 C16 C25 C24 -74.7(15) .
C23 C24 C25 C16 69.5(16) .
C23 C24 C25 C26 -36.0(15) .
C21 C22 C26 C28 -65(2) .
C23 C22 C26 C28 66.9(19) .
C15 C22 C26 C28 170.8(15) .
C21 C22 C26 C25 175.0(14) .
C23 C22 C26 C25 -53.1(14) .
C15 C22 C26 C25 50.8(14) .
C21 C22 C26 C27 59(2) .
C23 C22 C26 C27 -169.0(14) .
C15 C22 C26 C27 -65.1(17) .
C16 C25 C26 C28 -173.2(13) .
C24 C25 C26 C28 -65.8(17) .
C16 C25 C26 C22 -51.2(15) .
C24 C25 C26 C22 56.3(13) .
C16 C25 C26 C27 67.0(15) .
C24 C25 C26 C27 174.4(12) .
O5 C29 C30 C31 -5(3) .
C36 C29 C30 C31 177.4(13) .
O5 C29 C30 C39 175.1(14) .
C36 C29 C30 C39 -2.0(16) .
C29 C30 C31 O6 -9(3) .
C39 C30 C31 O6 170.5(15) .
C29 C30 C31 C32 171.6(13) .
C39 C30 C31 C32 -9(3) .
O6 C31 C32 F16 157.2(11) .
C30 C31 C32 F16 -23.1(19) .
O6 C31 C32 F15 36.9(16) .
C30 C31 C32 F15 -143.4(14) .
O6 C31 C32 C33 -83.6(14) .
C30 C31 C32 C33 96.1(17) .
F16 C32 C33 F18 -58.4(15) .
F15 C32 C33 F18 56.7(14) .
C31 C32 C33 F18 179.3(12) .
F16 C32 C33 F17 59.1(15) .
F15 C32 C33 F17 174.3(11) .
C31 C32 C33 F17 -63.1(16) .
F16 C32 C33 C34 -179.6(13) .
F15 C32 C33 C34 -64.5(17) .
C31 C32 C33 C34 58.1(19) .
F18 C33 C34 F21 168.7(13) .
F17 C33 C34 F21 53.3(17) .
C32 C33 C34 F21 -68.7(19) .
F18 C33 C34 F19 50.4(19) .
F17 C33 C34 F19 -65.0(18) .
C32 C33 C34 F19 173.0(14) .
F18 C33 C34 F20 -71.5(16) .
F17 C33 C34 F20 173.1(12) .
C32 C33 C34 F20 51.1(19) .
Cs1 C35 C36 C40 -86(2) 1_565
Cs1 C35 C36 C29 31(3) 1_565
Cs1 C35 C36 C37 150.0(18) 1_565
O5 C29 C36 C35 21.3(19) .
C30 C29 C36 C35 -161.2(13) .
O5 C29 C36 C40 149.3(13) .
C30 C29 C36 C40 -33.3(15) .
O5 C29 C36 C37 -105.8(15) .
C30 C29 C36 C37 71.6(14) .
C35 C36 C37 C38 164.0(12) .
C40 C36 C37 C38 32.2(14) .
C29 C36 C37 C38 -69.9(14) .
C36 C37 C38 C39 3.6(14) .
C31 C30 C39 C38 110.5(18) .
C29 C30 C39 C38 -70.1(15) .
C31 C30 C39 C40 -143.8(17) .
C29 C30 C39 C40 35.6(15) .
C37 C38 C39 C30 66.6(15) .
C37 C38 C39 C40 -37.2(14) .
C35 C36 C40 C41 58.6(19) .
C29 C36 C40 C41 -66.5(16) .
C37 C36 C40 C41 -171.1(14) .
C35 C36 C40 C42 -65.2(18) .
C29 C36 C40 C42 169.7(13) .
C37 C36 C40 C42 65.1(16) .
C35 C36 C40 C39 176.7(13) .
C29 C36 C40 C39 51.5(12) .
C37 C36 C40 C39 -53.1(13) .
C30 C39 C40 C41 64.6(17) .
C38 C39 C40 C41 174.3(13) .
C30 C39 C40 C36 -53.7(12) .
C38 C39 C40 C36 56.0(12) .
C30 C39 C40 C42 -172.5(14) .
C38 C39 C40 C42 -62.8(16) .
O7 C43 C44 C45 -1(2) .
C50 C43 C44 C45 -174.5(12) .
O7 C43 C44 C53 177.5(12) .
C50 C43 C44 C53 4.4(14) .
C43 C44 C45 O8 -3(2) .
C53 C44 C45 O8 178.5(14) .
C43 C44 C45 C46 177.4(12) .
C53 C44 C45 C46 -1(2) .
O8 C45 C46 F23 153.1(12) .
C44 C45 C46 F23 -27.3(19) .
O8 C45 C46 F22 37.0(16) .
C44 C45 C46 F22 -143.4(13) .
O8 C45 C46 C47 -82.6(16) .
C44 C45 C46 C47 97.0(17) .
F23 C46 C47 F25 103.9(19) .
F22 C46 C47 F25 -147.5(17) .
C45 C46 C47 F25 -24(2) .
F23 C46 C47 F24 -159.7(15) .
F22 C46 C47 F24 -51.1(18) .
C45 C46 C47 F24 73(2) .
F23 C46 C47 C48 -42(2) .
F22 C46 C47 C48 66(2) .
C45 C46 C47 C48 -169.9(17) .
F25 C47 C48 F26 39(3) .
F24 C47 C48 F26 -55(2) .
C46 C47 C48 F26 -174.9(17) .
F25 C47 C48 F28 -170.0(18) .
F24 C47 C48 F28 96.1(19) .
C46 C47 C48 F28 -24(3) .
F25 C47 C48 F27 -63(2) .
F24 C47 C48 F27 -156.7(15) .
C46 C47 C48 F27 83(2) .
O7 C43 C50 C51 -108.4(14) .
C44 C43 C50 C51 65.1(14) .
O7 C43 C50 C49 22.9(19) .
C44 C43 C50 C49 -163.6(12) .
O7 C43 C50 C54 146.5(12) .
C44 C43 C50 C54 -40.0(13) .
C49 C50 C51 C52 162.1(13) .
C43 C50 C51 C52 -68.9(14) .
C54 C50 C51 C52 32.2(14) .
C50 C51 C52 C53 2.4(14) .
C51 C52 C53 C44 69.4(14) .
C51 C52 C53 C54 -37.5(15) .
C45 C44 C53 C52 102.6(19) .
C43 C44 C53 C52 -76.0(13) .
C45 C44 C53 C54 -147.2(16) .
C43 C44 C53 C54 34.2(14) .
C52 C53 C54 C55 174.7(12) .
C44 C53 C54 C55 63.8(16) .
C52 C53 C54 C56 -60.8(16) .
C44 C53 C54 C56 -171.7(13) .
C52 C53 C54 C50 54.9(13) .
C44 C53 C54 C50 -56.0(12) .
C51 C50 C54 C55 -168.7(13) .
C49 C50 C54 C55 60.6(18) .
C43 C50 C54 C55 -61.0(15) .
C51 C50 C54 C56 61.4(15) .
C49 C50 C54 C56 -69.4(17) .
C43 C50 C54 C56 169.0(13) .
C51 C50 C54 C53 -50.9(12) .
C49 C50 C54 C53 178.3(12) .
C43 C50 C54 C53 56.7(12) .
O9 C57 C58 C59 2(3) .
C64 C57 C58 C59 -179.3(14) .
O9 C57 C58 C67 -178.7(14) .
C64 C57 C58 C67 0.1(15) .
C57 C58 C59 O10 -11(2) .
C67 C58 C59 O10 170.2(14) .
C57 C58 C59 C60 170.3(13) .
C67 C58 C59 C60 -9(3) .
C58 C59 C60 F30 -144.2(15) .
O10 C59 C60 F30 36.6(18) .
C58 C59 C60 F29 -27(2) .
O10 C59 C60 F29 154.0(12) .
C58 C59 C60 C61 90(2) .
O10 C59 C60 C61 -88.9(18) .
F30 C60 C61 F32 163.4(15) .
F29 C60 C61 F32 50.5(18) .
C59 C60 C61 F32 -70(2) .
F30 C60 C61 F31 46(2) .
F29 C60 C61 F31 -67(2) .
C59 C60 C61 F31 172.6(16) .
F30 C60 C61 C62 -76(3) .
F29 C60 C61 C62 171(2) .
C59 C60 C61 C62 50(3) .
F32 C61 C62 F34 -63(3) .
F31 C61 C62 F34 50(4) .
C60 C61 C62 F34 173(2) .
F32 C61 C62 F35 62(3) .
F31 C61 C62 F35 174(2) .
C60 C61 C62 F35 -63(4) .
F32 C61 C62 F33 177.7(17) .
F31 C61 C62 F33 -70(3) .
C60 C61 C62 F33 53(3) .
O9 C57 C64 C63 17(2) .
C58 C57 C64 C63 -161.9(13) .
O9 C57 C64 C65 -109.6(15) .
C58 C57 C64 C65 71.5(14) .
O9 C57 C64 C68 144.6(13) .
C58 C57 C64 C68 -34.3(14) .
C57 C64 C65 C66 -70.5(13) .
C63 C64 C65 C66 161.9(12) .
C68 C64 C65 C66 33.6(14) .
C64 C65 C66 C67 1.9(15) .
C59 C58 C67 C68 -145.7(17) .
C57 C58 C67 C68 35.0(15) .
C59 C58 C67 C66 109.1(19) .
C57 C58 C67 C66 -70.2(15) .
C65 C66 C67 C58 67.2(15) .
C65 C66 C67 C68 -37.5(14) .
C58 C67 C68 C69 65.6(16) .
C66 C67 C68 C69 173.6(12) .
C58 C67 C68 C70 -170.2(13) .
C66 C67 C68 C70 -62.2(16) .
C58 C67 C68 C64 -52.5(12) .
C66 C67 C68 C64 55.5(12) .
C57 C64 C68 C69 -66.3(15) .
C63 C64 C68 C69 60.2(17) .
C65 C64 C68 C69 -173.5(13) .
C57 C64 C68 C67 52.4(12) .
C63 C64 C68 C67 178.9(12) .
C65 C64 C68 C67 -54.8(13) .
C57 C64 C68 C70 170.3(13) .
C63 C64 C68 C70 -63.2(17) .
C65 C64 C68 C70 63.1(16) .
O11 C71 C72 C73 3(2) .
C78 C71 C72 C73 -173.7(14) .
O11 C71 C72 C81 178.9(15) .
C78 C71 C72 C81 2.6(16) .
C71 C72 C73 O12 -10(2) .
C81 C72 C73 O12 174.9(15) .
C71 C72 C73 C74 175.0(13) .
C81 C72 C73 C74 0(3) .
O12 C73 C74 F36 35.1(17) .
C72 C73 C74 F36 -149.3(14) .
O12 C73 C74 F37 153.7(14) .
C72 C73 C74 F37 -31(2) .
O12 C73 C74 C75 -85.2(19) .
C72 C73 C74 C75 90.3(19) .
F36 C74 C75 F39 -177.7(14) .
F37 C74 C75 F39 69(2) .
C73 C74 C75 F39 -54(2) .
F36 C74 C75 F38 -64.4(19) .
F37 C74 C75 F38 -177.9(17) .
C73 C74 C75 F38 59(2) .
F36 C74 C75 C76 60(2) .
F37 C74 C75 C76 -54(3) .
C73 C74 C75 C76 -176.6(18) .
F39 C75 C76 F41 -65(3) .
F38 C75 C76 F41 -176(2) .
C74 C75 C76 F41 59(3) .
F39 C75 C76 F40 56(2) .
F38 C75 C76 F40 -54(2) .
C74 C75 C76 F40 -179.1(18) .
F39 C75 C76 F42 175(2) .
F38 C75 C76 F42 65(3) .
C74 C75 C76 F42 -60(3) .
O11 C71 C78 C82 147.6(15) .
C72 C71 C78 C82 -36.0(17) .
O11 C71 C78 C79 -108.2(18) .
C72 C71 C78 C79 68.2(16) .
O11 C71 C78 C77 20(2) .
C72 C71 C78 C77 -163.9(13) .
C71 C78 C79 C80 -70.7(17) .
C82 C78 C79 C80 33.8(18) .
C77 C78 C79 C80 162.0(14) .
C78 C79 C80 C81 1.8(18) .
C73 C72 C81 C82 -152.7(17) .
C71 C72 C81 C82 31.7(16) .
C73 C72 C81 C80 102(2) .
C71 C72 C81 C80 -73.4(16) .
C79 C80 C81 C82 -36.8(16) .
C79 C80 C81 C72 68.8(17) .
C71 C78 C82 C81 52.8(15) .
C79 C78 C82 C81 -54.7(15) .
C77 C78 C82 C81 178.7(13) .
C71 C78 C82 C84 174.5(15) .
C79 C78 C82 C84 67(2) .
C77 C78 C82 C84 -60(2) .
C71 C78 C82 C83 -64.0(19) .
C79 C78 C82 C83 -171.6(15) .
C77 C78 C82 C83 62(2) .
C72 C81 C82 C78 -51.5(14) .
C80 C81 C82 C78 56.6(13) .
C72 C81 C82 C84 -173.4(14) .
C80 C81 C82 C84 -65.3(18) .
C72 C81 C82 C83 65.5(17) .
C80 C81 C82 C83 173.6(13) .
O13 C85 C86 C87 0(3) .
C92 C85 C86 C87 -179.1(15) .
O13 C85 C86 C95 178.0(15) .
C92 C85 C86 C95 -0.6(17) .
C85 C86 C87 O14 -9(3) .
C95 C86 C87 O14 173.3(15) .
C85 C86 C87 C88 166.6(15) .
C95 C86 C87 C88 -12(3) .
O14 C87 C88 F44 157.0(13) .
C86 C87 C88 F44 -19(2) .
O14 C87 C88 F43 33.8(19) .
C86 C87 C88 F43 -142.1(17) .
O14 C87 C88 C89 -84.5(18) .
C86 C87 C88 C89 100(2) .
F44 C88 C89 F46 52.8(19) .
F43 C88 C89 F46 167.7(15) .
C87 C88 C89 F46 -70(2) .
F44 C88 C89 F45 -63.3(19) .
F43 C88 C89 F45 51.5(18) .
C87 C88 C89 F45 173.5(14) .
F44 C88 C89 C90 178(2) .
F43 C88 C89 C90 -67(3) .
C87 C88 C89 C90 55(3) .
F46 C89 C90 F48 171.6(19) .
F45 C89 C90 F48 -77(2) .
C88 C89 C90 F48 45(3) .
F46 C89 C90 F47 -56(3) .
F45 C89 C90 F47 56(3) .
C88 C89 C90 F47 178(2) .
F46 C89 C90 F49 59(2) .
F45 C89 C90 F49 170.4(19) .
C88 C89 C90 F49 -68(3) .
O13 C85 C92 C91 18(2) .
C86 C85 C92 C91 -162.8(13) .
O13 C85 C92 C96 148.6(14) .
C86 C85 C92 C96 -32.7(15) .
O13 C85 C92 C93 -109.3(15) .
C86 C85 C92 C93 69.5(14) .
Cs2 C91 C92 C85 33(3) 1_565
Cs2 C91 C92 C96 -88(2) 1_565
Cs2 C91 C92 C93 152.6(15) 1_565
C85 C92 C93 C94 -70.6(15) .
C91 C92 C93 C94 162.9(13) .
C96 C92 C93 C94 33.6(15) .
C92 C93 C94 C95 2.2(17) .
C87 C86 C95 C94 107(2) .
C85 C86 C95 C94 -71.6(16) .
C87 C86 C95 C96 -148.6(17) .
C85 C86 C95 C96 33.0(17) .
C93 C94 C95 C86 66.0(16) .
C93 C94 C95 C96 -37.2(15) .
C85 C92 C96 C98 169.8(14) .
C91 C92 C96 C98 -62.6(19) .
C93 C92 C96 C98 65.4(16) .
C85 C92 C96 C97 -66.0(15) .
C91 C92 C96 C97 61.6(17) .
C93 C92 C96 C97 -170.4(13) .
C85 C92 C96 C95 50.2(13) .
C91 C92 C96 C95 177.8(13) .
C93 C92 C96 C95 -54.2(13) .
C86 C95 C96 C98 -170.9(14) .
C94 C95 C96 C98 -63.8(17) .
C86 C95 C96 C97 66.4(16) .
C94 C95 C96 C97 173.6(12) .
C86 C95 C96 C92 -49.4(14) .
C94 C95 C96 C92 57.8(13) .
O15 C99 C100 C101 -3(2) .
C106 C99 C100 C101 -178.5(13) .
O15 C99 C100 C109 175.4(14) .
C106 C99 C100 C109 0.0(16) .
C99 C100 C101 O16 -1(2) .
C109 C100 C101 O16 -178.8(16) .
C99 C100 C101 C102 177.4(13) .
C109 C100 C101 C102 -1(3) .
O16 C101 C102 F50 146.4(14) .
C100 C101 C102 F50 -32(2) .
O16 C101 C102 F51 29.1(17) .
C100 C101 C102 F51 -149.4(14) .
O16 C101 C102 C103 -87.5(17) .
C100 C101 C102 C103 93.9(18) .
F50 C102 C103 F53 163.0(19) .
F51 C102 C103 F53 -85(2) .
C101 C102 C103 F53 36(3) .
F50 C102 C103 C104 -56(3) .
F51 C102 C103 C104 56(2) .
C101 C102 C103 C104 176.7(18) .
F50 C102 C103 F52 48.4(18) .
F51 C102 C103 F52 160.6(13) .
C101 C102 C103 F52 -78.6(17) .
F53 C103 C104 F55 163(2) .
F52 C103 C104 F55 -85(2) .
C102 C103 C104 F55 22(3) .
F53 C103 C104 F54 -44(3) .
F52 C103 C104 F54 68(2) .
C102 C103 C104 F54 175.0(19) .
F53 C103 C104 F56 61(2) .
F52 C103 C104 F56 173.7(16) .
C102 C103 C104 F56 -80(2) .
O15 C99 C106 C105 20(2) .
C100 C99 C106 C105 -164.0(14) .
O15 C99 C106 C107 -108.7(16) .
C100 C99 C106 C107 67.2(16) .
O15 C99 C106 C110 148.0(13) .
C100 C99 C106 C110 -36.2(15) .
C105 C106 C107 C108 165.1(15) .
C99 C106 C107 C108 -67.1(17) .
C110 C106 C107 C108 34.0(17) .
C106 C107 C108 C109 2.8(17) .
C101 C100 C109 C108 107(2) .
C99 C100 C109 C108 -71.6(17) .
C101 C100 C109 C110 -146.1(17) .
C99 C100 C109 C110 35.7(16) .
C107 C108 C109 C100 68.4(17) .
C107 C108 C109 C110 -37.9(15) .
C105 C106 C110 C112 -65(2) .
C107 C106 C110 C112 65.1(18) .
C99 C106 C110 C112 170.3(14) .
C105 C106 C110 C111 61(2) .
C107 C106 C110 C111 -169.6(14) .
C99 C106 C110 C111 -64.3(17) .
C105 C106 C110 C109 177.3(14) .
C107 C106 C110 C109 -53.0(14) .
C99 C106 C110 C109 52.3(13) .
C100 C109 C110 C112 -171.6(15) .
C108 C109 C110 C112 -60.0(19) .
C100 C109 C110 C111 60.4(18) .
C108 C109 C110 C111 172.1(14) .
C100 C109 C110 C106 -55.0(14) .
C108 C109 C110 C106 56.7(14) .
F1 C4 F2 Cs1 -150.8(7) .
C3 C4 F2 Cs1 -28.4(16) .
C5 C4 F2 Cs1 97.4(11) .
O2 Cs1 F2 C4 10.3(10) .
O1W Cs1 F2 C4 -153.5(11) .
O6 Cs1 F2 C4 27.6(11) .
O4 Cs1 F2 C4 -16.9(10) .
O8 Cs1 F2 C4 56.5(10) .
F15 Cs1 F2 C4 13(2) .
F20 Cs1 F2 C4 102.7(10) .
F22 Cs1 F2 C4 103.5(10) .
F8 Cs1 F2 C4 -62.8(10) .
F6 Cs1 F2 C4 -67.8(10) .
Yb1 Cs1 F2 C4 19.4(10) .
F7 C6 F6 Cs1 65.5(18) .
F5 C6 F6 Cs1 179.6(8) .
C5 C6 F6 Cs1 -57.9(19) .
O2 Cs1 F6 C6 -12.0(14) .
O1W Cs1 F6 C6 131.2(14) .
O6 Cs1 F6 C6 -63.6(14) .
O4 Cs1 F6 C6 -71.2(14) .
O8 Cs1 F6 C6 -8.3(14) .
F2 Cs1 F6 C6 50.0(14) .
F15 Cs1 F6 C6 -118.4(14) .
F20 Cs1 F6 C6 -52(3) .
F22 Cs1 F6 C6 39.1(15) .
F8 Cs1 F6 C6 -123.8(15) .
Yb1 Cs1 F6 C6 -38.7(14) .
F9 C18 F8 Cs1 -144.5(8) .
C17 C18 F8 Cs1 -23.5(15) .
C19 C18 F8 Cs1 99.4(12) .
O2 Cs1 F8 C18 47.6(10) .
O1W Cs1 F8 C18 169.3(10) .
O6 Cs1 F8 C18 -28.8(10) .
O4 Cs1 F8 C18 9.2(9) .
O8 Cs1 F8 C18 9.6(11) .
F2 Cs1 F8 C18 94.0(10) .
F15 Cs1 F8 C18 -76.9(10) .
F20 Cs1 F8 C18 -72.9(11) .
F22 Cs1 F8 C18 0.0(17) .
F6 Cs1 F8 C18 98.8(10) .
Yb1 Cs1 F8 C18 9.7(10) .
F16 C32 F15 Cs1 -152.2(8) .
C33 C32 F15 Cs1 95.1(11) .
C31 C32 F15 Cs1 -30.6(16) .
O2 Cs1 F15 C32 31.2(11) .
O1W Cs1 F15 C32 -165.5(11) .
O6 Cs1 F15 C32 12.2(10) .
O4 Cs1 F15 C32 59.3(11) .
O8 Cs1 F15 C32 -13.9(11) .
F2 Cs1 F15 C32 29(2) .
F20 Cs1 F15 C32 -69.1(11) .
F22 Cs1 F15 C32 -60.1(11) .
F8 Cs1 F15 C32 106.5(11) .
F6 Cs1 F15 C32 102.1(11) .
Yb1 Cs1 F15 C32 22.4(11) .
F21 C34 F20 Cs1 56.9(19) .
F19 C34 F20 Cs1 172.3(9) .
C33 C34 F20 Cs1 -64.4(19) .
O2 Cs1 F20 C34 -53.9(15) .
O1W Cs1 F20 C34 160.1(15) .
O6 Cs1 F20 C34 -4.2(14) .
O4 Cs1 F20 C34 1.7(16) .
O8 Cs1 F20 C34 -62.1(15) .
F2 Cs1 F20 C34 -112.2(14) .
F15 Cs1 F20 C34 55.5(14) .
F22 Cs1 F20 C34 -113.3(16) .
F8 Cs1 F20 C34 50.3(16) .
F6 Cs1 F20 C34 -16(3) .
Yb1 Cs1 F20 C34 -29.8(15) .
F23 C46 F22 Cs1 -150.5(8) .
C45 C46 F22 Cs1 -28.6(15) .
C47 C46 F22 Cs1 98.7(12) .
O2 Cs1 F22 C46 -25.6(10) .
O1W Cs1 F22 C46 -147.2(10) .
O6 Cs1 F22 C46 50.8(10) .
O4 Cs1 F22 C46 14.3(11) .
O8 Cs1 F22 C46 10.5(9) .
F2 Cs1 F22 C46 -74.7(10) .
F15 Cs1 F22 C46 96.1(10) .
F20 Cs1 F22 C46 104.6(11) .
F8 Cs1 F22 C46 22.0(17) .
F6 Cs1 F22 C46 -66.3(11) .
Yb1 Cs1 F22 C46 12.3(10) .
F29 C60 F30 Cs2 -151.1(9) .
C61 C60 F30 Cs2 97.8(14) .
C59 C60 F30 Cs2 -31.4(18) .
O2W Cs2 F30 C60 -161.3(13) .
O10 Cs2 F30 C60 12.7(11) .
O12 Cs2 F30 C60 -15.2(12) .
O16 Cs2 F30 C60 58.9(12) .
O14 Cs2 F30 C60 29.4(13) .
F51 Cs2 F30 C60 106.9(12) .
F36 Cs2 F30 C60 -62.9(12) .
F43 Cs2 F30 C60 22(2) .
F48 Cs2 F30 C60 99.2(13) .
F33 Cs2 F30 C60 -63.2(12) .
Yb2 Cs2 F30 C60 21.5(12) .
F34 C62 F33 Cs2 178.3(12) .
F35 C62 F33 Cs2 64(3) .
C61 C62 F33 Cs2 -57(3) .
O2W Cs2 F33 C62 125(2) .
O10 Cs2 F33 C62 -14(2) .
O12 Cs2 F33 C62 -74(2) .
O16 Cs2 F33 C62 -10(2) .
O14 Cs2 F33 C62 -64(2) .
F30 Cs2 F33 C62 49(2) .
F51 Cs2 F33 C62 37(2) .
F36 Cs2 F33 C62 -130(2) .
F43 Cs2 F33 C62 -115(2) .
F48 Cs2 F33 C62 -42(3) .
Yb2 Cs2 F33 C62 -41(2) .
F37 C74 F36 Cs2 -145.3(9) .
C75 C74 F36 Cs2 101.8(13) .
C73 C74 F36 Cs2 -25.2(17) .
O2W Cs2 F36 C74 174.0(12) .
O10 Cs2 F36 C74 48.2(12) .
O12 Cs2 F36 C74 8.1(11) .
O16 Cs2 F36 C74 12.0(13) .
O14 Cs2 F36 C74 -27.7(12) .
F30 Cs2 F36 C74 94.5(12) .
F51 Cs2 F36 C74 18(2) .
F43 Cs2 F36 C74 -73.8(12) .
F48 Cs2 F36 C74 -68.8(13) .
F33 Cs2 F36 C74 94.8(12) .
Yb2 Cs2 F36 C74 10.4(12) .
F44 C88 F43 Cs2 -153.8(8) .
C87 C88 F43 Cs2 -29.0(18) .
C89 C88 F43 Cs2 95.5(12) .
O2W Cs2 F43 C88 -155.3(12) .
O10 Cs2 F43 C88 29.1(13) .
O12 Cs2 F43 C88 59.3(12) .
O16 Cs2 F43 C88 -15.0(12) .
O14 Cs2 F43 C88 12.5(11) .
F30 Cs2 F43 C88 21(2) .
F51 Cs2 F43 C88 -61.6(12) .
F36 Cs2 F43 C88 107.9(12) .
F48 Cs2 F43 C88 -66.6(12) .
F33 Cs2 F43 C88 96.1(12) .
Yb2 Cs2 F43 C88 21.6(12) .
F47 C90 F48 Cs2 172.7(15) .
F49 C90 F48 Cs2 58(4) .
C89 C90 F48 Cs2 -54(4) .
O2W Cs2 F48 C90 158(3) .
O10 Cs2 F48 C90 -60(3) .
O12 Cs2 F48 C90 -5(3) .
O16 Cs2 F48 C90 -69(3) .
O14 Cs2 F48 C90 -10(3) .
F30 Cs2 F48 C90 -114(3) .
F51 Cs2 F48 C90 -124(3) .
F36 Cs2 F48 C90 43(3) .
F43 Cs2 F48 C90 50(3) .
F33 Cs2 F48 C90 -35(4) .
Yb2 Cs2 F48 C90 -36(3) .
F50 C102 F51 Cs2 -140.9(10) .
C101 C102 F51 Cs2 -19.6(17) .
C103 C102 F51 Cs2 103.5(13) .
O2W Cs2 F51 C102 -158.2(12) .
O10 Cs2 F51 C102 -32.0(12) .
O12 Cs2 F51 C102 6.8(13) .
O16 Cs2 F51 C102 5.1(11) .
O14 Cs2 F51 C102 43.9(12) .
F30 Cs2 F51 C102 -80.1(12) .
F36 Cs2 F51 C102 -2(2) .
F43 Cs2 F51 C102 88.2(12) .
F48 Cs2 F51 C102 92.8(12) .
F33 Cs2 F51 C102 -71.2(12) .
Yb2 Cs2 F51 C102 5.8(12) .
C2 C1 O1 Yb1 13(2) .
C8 C1 O1 Yb1 -167.7(9) .
C2 C3 O2 Yb1 12(2) .
C4 C3 O2 Yb1 -171.4(9) .
C2 C3 O2 Cs1 148.5(11) .
C4 C3 O2 Cs1 -35.3(15) .
O1W Cs1 O2 C3 34.2(11) .
O6 Cs1 O2 C3 -149.5(11) .
O4 Cs1 O2 C3 160.1(12) .
O8 Cs1 O2 C3 -97.8(11) .
F2 Cs1 O2 C3 15.7(10) .
F15 Cs1 O2 C3 -163.9(10) .
F20 Cs1 O2 C3 -107.6(11) .
F22 Cs1 O2 C3 -64.5(11) .
F8 Cs1 O2 C3 125.5(11) .
F6 Cs1 O2 C3 77.6(11) .
Yb1 Cs1 O2 C3 -149.4(12) .
O1W Cs1 O2 Yb1 -176.5(3) .
O6 Cs1 O2 Yb1 -0.1(2) .
O4 Cs1 O2 Yb1 -50.5(3) .
O8 Cs1 O2 Yb1 51.5(3) .
F2 Cs1 O2 Yb1 165.1(4) .
F15 Cs1 O2 Yb1 -14.5(4) .
F20 Cs1 O2 Yb1 41.8(3) .
F22 Cs1 O2 Yb1 84.8(3) .
F8 Cs1 O2 Yb1 -85.2(3) .
F6 Cs1 O2 Yb1 -133.0(4) .
C16 C15 O3 Yb1 11(2) .
C22 C15 O3 Yb1 -170.5(9) .
C16 C17 O4 Yb1 -12(2) .
C18 C17 O4 Yb1 169.8(9) .
C16 C17 O4 Cs1 148.4(11) .
C18 C17 O4 Cs1 -29.8(18) .
O2 Cs1 O4 C17 -114.8(12) .
O1W Cs1 O4 C17 -16.2(13) .
O6 Cs1 O4 C17 140.6(13) .
O8 Cs1 O4 C17 -166.6(12) .
F2 Cs1 O4 C17 -88.7(12) .
F15 Cs1 O4 C17 95.9(12) .
F20 Cs1 O4 C17 134.1(12) .
F22 Cs1 O4 C17 -169.4(11) .
F8 Cs1 O4 C17 13.1(11) .
F6 Cs1 O4 C17 -48.4(12) .
Yb1 Cs1 O4 C17 -166.1(13) .
O2 Cs1 O4 Yb1 51.3(3) .
O1W Cs1 O4 Yb1 149.9(4) .
O6 Cs1 O4 Yb1 -53.3(3) .
O8 Cs1 O4 Yb1 -0.5(2) .
F2 Cs1 O4 Yb1 77.4(3) .
F15 Cs1 O4 Yb1 -98.0(3) .
F20 Cs1 O4 Yb1 -59.8(3) .
F22 Cs1 O4 Yb1 -3.3(4) .
F8 Cs1 O4 Yb1 179.2(4) .
F6 Cs1 O4 Yb1 117.7(3) .
C30 C29 O5 Yb1 16(2) .
C36 C29 O5 Yb1 -167.4(8) .
C30 C31 O6 Yb1 10(2) .
C32 C31 O6 Yb1 -170.3(8) .
C30 C31 O6 Cs1 146.0(13) .
C32 C31 O6 Cs1 -34.3(16) .
O2 Cs1 O6 C31 -148.1(12) .
O1W Cs1 O6 C31 22.0(18) .
O4 Cs1 O6 C31 -96.6(12) .
O8 Cs1 O6 C31 161.3(13) .
F2 Cs1 O6 C31 -161.4(11) .
F15 Cs1 O6 C31 15.4(11) .
F20 Cs1 O6 C31 76.1(12) .
F22 Cs1 O6 C31 124.9(12) .
F8 Cs1 O6 C31 -61.6(12) .
F6 Cs1 O6 C31 -105.6(12) .
Yb1 Cs1 O6 C31 -148.2(13) .
O2 Cs1 O6 Yb1 0.1(2) .
O1W Cs1 O6 Yb1 170.2(9) .
O4 Cs1 O6 Yb1 51.5(3) .
O8 Cs1 O6 Yb1 -50.5(3) .
F2 Cs1 O6 Yb1 -13.3(4) .
F15 Cs1 O6 Yb1 163.6(4) .
F20 Cs1 O6 Yb1 -135.8(4) .
F22 Cs1 O6 Yb1 -87.0(3) .
F8 Cs1 O6 Yb1 86.5(3) .
F6 Cs1 O6 Yb1 42.5(3) .
C44 C43 O7 Yb1 15.7(19) .
C50 C43 O7 Yb1 -172.2(9) .
C44 C45 O8 Yb1 -8(2) .
C46 C45 O8 Yb1 171.4(8) .
C44 C45 O8 Cs1 144.3(12) .
C46 C45 O8 Cs1 -36.1(16) .
O2 Cs1 O8 C45 147.3(13) .
O1W Cs1 O8 C45 52.9(13) .
O6 Cs1 O8 C45 -108.3(12) .
O4 Cs1 O8 C45 -159.9(12) .
F2 Cs1 O8 C45 102.6(12) .
F15 Cs1 O8 C45 -83.7(12) .
F20 Cs1 O8 C45 -42.0(11) .
F22 Cs1 O8 C45 16.7(11) .
F8 Cs1 O8 C45 -160.2(11) .
F6 Cs1 O8 C45 143.4(11) .
Yb1 Cs1 O8 C45 -160.4(13) .
O2 Cs1 O8 Yb1 -52.3(3) .
O1W Cs1 O8 Yb1 -146.7(4) .
O6 Cs1 O8 Yb1 52.1(3) .
O4 Cs1 O8 Yb1 0.5(2) .
F2 Cs1 O8 Yb1 -97.0(3) .
F15 Cs1 O8 Yb1 76.7(3) .
F20 Cs1 O8 Yb1 118.4(3) .
F22 Cs1 O8 Yb1 177.1(4) .
F8 Cs1 O8 Yb1 0.2(3) .
F6 Cs1 O8 Yb1 -56.2(3) .
C58 C57 O9 Yb2 9(2) .
C64 C57 O9 Yb2 -169.4(9) .
C58 C59 O10 Yb2 7(2) .
C60 C59 O10 Yb2 -173.5(9) .
C58 C59 O10 Cs2 148.2(12) .
C60 C59 O10 Cs2 -32.6(16) .
O2W Cs2 O10 C59 21.1(13) .
O12 Cs2 O10 C59 157.5(12) .
O16 Cs2 O10 C59 -99.9(12) .
O14 Cs2 O10 C59 -151.6(12) .
F30 Cs2 O10 C59 13.9(11) .
F51 Cs2 O10 C59 -65.1(11) .
F36 Cs2 O10 C59 120.1(11) .
F43 Cs2 O10 C59 -163.9(11) .
F48 Cs2 O10 C59 -111.4(11) .
F33 Cs2 O10 C59 75.3(12) .
Yb2 Cs2 O10 C59 -151.7(12) .
O2W Cs2 O10 Yb2 172.8(4) .
O12 Cs2 O10 Yb2 -50.9(3) .
O16 Cs2 O10 Yb2 51.8(3) .
O14 Cs2 O10 Yb2 0.1(2) .
F30 Cs2 O10 Yb2 165.6(4) .
F51 Cs2 O10 Yb2 86.6(3) .
F36 Cs2 O10 Yb2 -88.2(3) .
F43 Cs2 O10 Yb2 -12.3(4) .
F48 Cs2 O10 Yb2 40.3(4) .
F33 Cs2 O10 Yb2 -133.0(4) .
C72 C71 O11 Yb2 14(2) .
C78 C71 O11 Yb2 -170.4(10) .
C72 C73 O12 Yb2 0(2) .
C74 C73 O12 Yb2 175.4(9) .
C72 C73 O12 Cs2 148.6(12) .
C74 C73 O12 Cs2 -36.1(17) .
O2W Cs2 O12 C73 -7.1(15) .
O10 Cs2 O12 C73 -107.3(12) .
O16 Cs2 O12 C73 -158.7(12) .
O14 Cs2 O12 C73 149.1(13) .
F30 Cs2 O12 C73 -81.0(12) .
F51 Cs2 O12 C73 -159.9(12) .
F36 Cs2 O12 C73 18.0(12) .
F43 Cs2 O12 C73 106.2(12) .
F48 Cs2 O12 C73 143.9(12) .
F33 Cs2 O12 C73 -43.3(12) .
Yb2 Cs2 O12 C73 -158.3(13) .
O2W Cs2 O12 Yb2 151.2(6) .
O10 Cs2 O12 Yb2 51.1(3) .
O16 Cs2 O12 Yb2 -0.3(2) .
O14 Cs2 O12 Yb2 -52.6(3) .
F30 Cs2 O12 Yb2 77.3(3) .
F51 Cs2 O12 Yb2 -1.6(4) .
F36 Cs2 O12 Yb2 176.3(4) .
F43 Cs2 O12 Yb2 -95.5(3) .
F48 Cs2 O12 Yb2 -57.8(4) .
F33 Cs2 O12 Yb2 115.0(4) .
C86 C85 O13 Yb2 13(2) .
C92 C85 O13 Yb2 -169.0(9) .
C86 C87 O14 Yb2 4(2) .
C88 C87 O14 Yb2 -171.4(9) .
C86 C87 O14 Cs2 145.8(13) .
C88 C87 O14 Cs2 -30(2) .
O2W Cs2 O14 C87 42.7(18) .
O10 Cs2 O14 C87 -152.8(14) .
O12 Cs2 O14 C87 -100.8(14) .
O16 Cs2 O14 C87 156.4(14) .
F30 Cs2 O14 C87 -165.5(13) .
F51 Cs2 O14 C87 120.6(13) .
F36 Cs2 O14 C87 -66.8(13) .
F43 Cs2 O14 C87 12.5(13) .
F48 Cs2 O14 C87 73.1(14) .
F33 Cs2 O14 C87 -112.8(13) .
Yb2 Cs2 O14 C87 -152.7(14) .
O2W Cs2 O14 Yb2 -164.7(9) .
O10 Cs2 O14 Yb2 -0.1(2) .
O12 Cs2 O14 Yb2 51.9(3) .
O16 Cs2 O14 Yb2 -50.9(3) .
F30 Cs2 O14 Yb2 -12.9(4) .
F51 Cs2 O14 Yb2 -86.7(3) .
F36 Cs2 O14 Yb2 85.8(3) .
F43 Cs2 O14 Yb2 165.1(4) .
F48 Cs2 O14 Yb2 -134.3(5) .
F33 Cs2 O14 Yb2 39.9(4) .
C100 C99 O15 Yb2 14(2) .
C106 C99 O15 Yb2 -170.7(9) .
C100 C101 O16 Yb2 -8(2) .
C102 C101 O16 Yb2 173.3(9) .
C100 C101 O16 Cs2 145.6(12) .
C102 C101 O16 Cs2 -32.8(17) .
O2W Cs2 O16 C101 40.6(13) .
O10 Cs2 O16 C101 146.1(13) .
O12 Cs2 O16 C101 -161.4(12) .
O14 Cs2 O16 C101 -110.0(12) .
F30 Cs2 O16 C101 102.1(12) .
F51 Cs2 O16 C101 17.1(11) .
F36 Cs2 O16 C101 -164.3(11) .
F43 Cs2 O16 C101 -84.8(12) .
F48 Cs2 O16 C101 -45.6(12) .
F33 Cs2 O16 C101 142.1(12) .
Yb2 Cs2 O16 C101 -161.8(13) .
O2W Cs2 O16 Yb2 -157.6(5) .
O10 Cs2 O16 Yb2 -52.2(3) .
O12 Cs2 O16 Yb2 0.3(2) .
O14 Cs2 O16 Yb2 51.8(3) .
F30 Cs2 O16 Yb2 -96.1(3) .
F51 Cs2 O16 Yb2 178.9(4) .
F36 Cs2 O16 Yb2 -2.6(4) .
F43 Cs2 O16 Yb2 77.0(3) .
F48 Cs2 O16 Yb2 116.2(4) .
F33 Cs2 O16 Yb2 -56.2(4) .
C17 O4 Yb1 O8 167.5(11) .
Cs1 O4 Yb1 O8 0.7(3) .
C17 O4 Yb1 O2 107.9(12) .
Cs1 O4 Yb1 O2 -58.9(3) .
C17 O4 Yb1 O6 -132.2(12) .
Cs1 O4 Yb1 O6 61.0(3) .
C17 O4 Yb1 O7 -92.2(12) .
Cs1 O4 Yb1 O7 100.9(6) .
C17 O4 Yb1 O1 59.7(13) .
Cs1 O4 Yb1 O1 -107.2(4) .
C17 O4 Yb1 O5 -54.3(12) .
Cs1 O4 Yb1 O5 138.8(3) .
C17 O4 Yb1 O3 19.5(11) .
Cs1 O4 Yb1 O3 -147.3(3) .
C17 O4 Yb1 Cs1 166.9(12) .
C45 O8 Yb1 O4 161.0(11) .
Cs1 O8 Yb1 O4 -0.7(3) .
C45 O8 Yb1 O2 -138.7(12) .
Cs1 O8 Yb1 O2 59.7(3) .
C45 O8 Yb1 O6 101.7(11) .
Cs1 O8 Yb1 O6 -59.9(3) .
C45 O8 Yb1 O7 13.9(11) .
Cs1 O8 Yb1 O7 -147.7(3) .
C45 O8 Yb1 O1 -60.6(11) .
Cs1 O8 Yb1 O1 137.8(3) .
C45 O8 Yb1 O5 52.8(13) .
Cs1 O8 Yb1 O5 -108.9(4) .
C45 O8 Yb1 O3 -97.1(12) .
Cs1 O8 Yb1 O3 101.3(6) .
C45 O8 Yb1 Cs1 161.7(12) .
C3 O2 Yb1 O4 -150.5(12) .
Cs1 O2 Yb1 O4 61.1(3) .
C3 O2 Yb1 O8 86.1(11) .
Cs1 O2 Yb1 O8 -62.3(3) .
C3 O2 Yb1 O6 148.5(11) .
Cs1 O2 Yb1 O6 0.1(3) .
C3 O2 Yb1 O7 45.2(13) .
Cs1 O2 Yb1 O7 -103.1(4) .
C3 O2 Yb1 O1 -2.6(11) .
Cs1 O2 Yb1 O1 -151.0(3) .
C3 O2 Yb1 O5 -110.9(11) .
Cs1 O2 Yb1 O5 100.7(6) .
C3 O2 Yb1 O3 -73.4(11) .
Cs1 O2 Yb1 O3 138.2(3) .
C3 O2 Yb1 Cs1 148.4(12) .
C31 O6 Yb1 O4 88.1(11) .
Cs1 O6 Yb1 O4 -62.2(3) .
C31 O6 Yb1 O8 -148.4(12) .
Cs1 O6 Yb1 O8 61.4(3) .
C31 O6 Yb1 O2 150.1(11) .
Cs1 O6 Yb1 O2 -0.1(3) .
C31 O6 Yb1 O7 -71.7(11) .
Cs1 O6 Yb1 O7 138.0(3) .
C31 O6 Yb1 O1 -109.3(12) .
Cs1 O6 Yb1 O1 100.5(6) .
C31 O6 Yb1 O5 -1.2(11) .
Cs1 O6 Yb1 O5 -151.4(3) .
C31 O6 Yb1 O3 45.9(13) .
Cs1 O6 Yb1 O3 -104.3(4) .
C31 O6 Yb1 Cs1 150.2(12) .
C43 O7 Yb1 O4 -128.4(10) .
C43 O7 Yb1 O8 -17.1(10) .
C43 O7 Yb1 O2 22.7(12) .
C43 O7 Yb1 O6 -90.8(10) .
C43 O7 Yb1 O1 71.5(10) .
C43 O7 Yb1 O5 -169.1(10) .
C43 O7 Yb1 O3 130.6(10) .
C43 O7 Yb1 Cs1 -49.4(10) .
C1 O1 Yb1 O4 37.7(13) .
C1 O1 Yb1 O8 -81.1(11) .
C1 O1 Yb1 O2 -9.2(11) .
C1 O1 Yb1 O6 -118.4(11) .
C1 O1 Yb1 O7 -157.5(12) .
C1 O1 Yb1 O5 142.0(11) .
C1 O1 Yb1 O3 79.4(11) .
C1 O1 Yb1 Cs1 -38.0(12) .
C29 O5 Yb1 O4 -81.8(11) .
C29 O5 Yb1 O8 37.4(12) .
C29 O5 Yb1 O2 -119.3(11) .
C29 O5 Yb1 O6 -10.3(10) .
C29 O5 Yb1 O7 77.7(10) .
C29 O5 Yb1 O1 140.7(10) .
C29 O5 Yb1 O3 -158.6(11) .
C29 O5 Yb1 Cs1 -39.3(11) .
C15 O3 Yb1 O4 -17.9(11) .
C15 O3 Yb1 O8 -130.4(11) .
C15 O3 Yb1 O2 -91.3(11) .
C15 O3 Yb1 O6 22.9(13) .
C15 O3 Yb1 O7 129.4(11) .
C15 O3 Yb1 O1 -169.4(11) .
C15 O3 Yb1 O5 71.1(11) .
C15 O3 Yb1 Cs1 -50.6(11) .
O2 Cs1 Yb1 O4 -91.4(4) .
O1W Cs1 Yb1 O4 -82.8(7) .
O6 Cs1 Yb1 O4 88.5(4) .
O8 Cs1 Yb1 O4 179.3(3) .
F2 Cs1 Yb1 O4 -102.6(3) .
F15 Cs1 Yb1 O4 76.3(3) .
F20 Cs1 Yb1 O4 124.8(3) .
F22 Cs1 Yb1 O4 177.2(3) .
F8 Cs1 Yb1 O4 -0.6(3) .
F6 Cs1 Yb1 O4 -53.5(3) .
O2 Cs1 Yb1 O8 89.3(4) .
O1W Cs1 Yb1 O8 97.9(7) .
O6 Cs1 Yb1 O8 -90.8(4) .
O4 Cs1 Yb1 O8 -179.3(3) .
F2 Cs1 Yb1 O8 78.1(3) .
F15 Cs1 Yb1 O8 -103.0(3) .
F20 Cs1 Yb1 O8 -54.5(3) .
F22 Cs1 Yb1 O8 -2.1(3) .
F8 Cs1 Yb1 O8 -179.8(3) .
F6 Cs1 Yb1 O8 127.2(3) .
O1W Cs1 Yb1 O2 8.6(7) .
O6 Cs1 Yb1 O2 179.8(4) .
O4 Cs1 Yb1 O2 91.4(4) .
O8 Cs1 Yb1 O2 -89.3(4) .
F2 Cs1 Yb1 O2 -11.2(3) .
F15 Cs1 Yb1 O2 167.7(3) .
F20 Cs1 Yb1 O2 -143.8(3) .
F22 Cs1 Yb1 O2 -91.5(3) .
F8 Cs1 Yb1 O2 90.8(3) .
F6 Cs1 Yb1 O2 37.9(3) .
O2 Cs1 Yb1 O6 -179.8(4) .
O1W Cs1 Yb1 O6 -171.2(8) .
O4 Cs1 Yb1 O6 -88.5(4) .
O8 Cs1 Yb1 O6 90.8(4) .
F2 Cs1 Yb1 O6 168.9(3) .
F15 Cs1 Yb1 O6 -12.2(3) .
F20 Cs1 Yb1 O6 36.3(3) .
F22 Cs1 Yb1 O6 88.7(3) .
F8 Cs1 Yb1 O6 -89.0(3) .
F6 Cs1 Yb1 O6 -142.0(3) .
O2 Cs1 Yb1 O7 127.5(4) .
O1W Cs1 Yb1 O7 136.1(7) .
O6 Cs1 Yb1 O7 -52.6(4) .
O4 Cs1 Yb1 O7 -141.1(4) .
O8 Cs1 Yb1 O7 38.2(3) .
F2 Cs1 Yb1 O7 116.3(3) .
F15 Cs1 Yb1 O7 -64.8(3) .
F20 Cs1 Yb1 O7 -16.3(3) .
F22 Cs1 Yb1 O7 36.1(3) .
F8 Cs1 Yb1 O7 -141.7(3) .
F6 Cs1 Yb1 O7 165.4(3) .
O2 Cs1 Yb1 O1 35.0(3) .
O1W Cs1 Yb1 O1 43.6(7) .
O6 Cs1 Yb1 O1 -145.1(4) .
O4 Cs1 Yb1 O1 126.4(4) .
O8 Cs1 Yb1 O1 -54.3(4) .
F2 Cs1 Yb1 O1 23.8(3) .
F15 Cs1 Yb1 O1 -157.3(3) .
F20 Cs1 Yb1 O1 -108.8(3) .
F22 Cs1 Yb1 O1 -56.4(3) .
F8 Cs1 Yb1 O1 125.9(3) .
F6 Cs1 Yb1 O1 72.9(3) .
O2 Cs1 Yb1 O5 -145.0(4) .
O1W Cs1 Yb1 O5 -136.4(7) .
O6 Cs1 Yb1 O5 34.9(4) .
O4 Cs1 Yb1 O5 -53.6(3) .
O8 Cs1 Yb1 O5 125.7(4) .
F2 Cs1 Yb1 O5 -156.2(3) .
F15 Cs1 Yb1 O5 22.7(3) .
F20 Cs1 Yb1 O5 71.2(3) .
F22 Cs1 Yb1 O5 123.6(3) .
F8 Cs1 Yb1 O5 -54.2(3) .
F6 Cs1 Yb1 O5 -107.1(3) .
O2 Cs1 Yb1 O3 -52.6(4) .
O1W Cs1 Yb1 O3 -44.0(7) .
O6 Cs1 Yb1 O3 127.3(4) .
O4 Cs1 Yb1 O3 38.8(4) .
O8 Cs1 Yb1 O3 -141.9(4) .
F2 Cs1 Yb1 O3 -63.8(3) .
F15 Cs1 Yb1 O3 115.1(3) .
F20 Cs1 Yb1 O3 163.6(3) .
F22 Cs1 Yb1 O3 -144.0(3) .
F8 Cs1 Yb1 O3 38.3(3) .
F6 Cs1 Yb1 O3 -14.7(3) .
C101 O16 Yb2 O12 161.5(12) .
Cs2 O16 Yb2 O12 -0.5(3) .
C101 O16 Yb2 O10 -137.7(12) .
Cs2 O16 Yb2 O10 60.3(3) .
C101 O16 Yb2 O14 100.3(12) .
Cs2 O16 Yb2 O14 -61.7(3) .
C101 O16 Yb2 O9 -60.0(12) .
Cs2 O16 Yb2 O9 138.0(3) .
C101 O16 Yb2 O11 -101.4(13) .
Cs2 O16 Yb2 O11 96.6(7) .
C101 O16 Yb2 O13 54.2(13) .
Cs2 O16 Yb2 O13 -107.8(4) .
C101 O16 Yb2 O15 12.4(12) .
Cs2 O16 Yb2 O15 -149.6(3) .
C101 O16 Yb2 Cs2 162.0(13) .
C73 O12 Yb2 O16 158.4(12) .
Cs2 O12 Yb2 O16 0.5(3) .
C73 O12 Yb2 O10 98.4(13) .
Cs2 O12 Yb2 O10 -59.5(3) .
C73 O12 Yb2 O14 -139.6(13) .
Cs2 O12 Yb2 O14 62.5(3) .
C73 O12 Yb2 O9 50.2(14) .
Cs2 O12 Yb2 O9 -107.7(4) .
C73 O12 Yb2 O11 9.5(12) .
Cs2 O12 Yb2 O11 -148.4(3) .
C73 O12 Yb2 O13 -62.9(13) .
Cs2 O12 Yb2 O13 139.3(3) .
C73 O12 Yb2 O15 -103.3(13) .
Cs2 O12 Yb2 O15 98.8(6) .
C73 O12 Yb2 Cs2 157.9(13) .
C59 O10 Yb2 O16 92.1(11) .
Cs2 O10 Yb2 O16 -61.2(3) .
C59 O10 Yb2 O12 -146.5(11) .
Cs2 O10 Yb2 O12 60.2(3) .
C59 O10 Yb2 O14 153.2(11) .
Cs2 O10 Yb2 O14 -0.1(3) .
C59 O10 Yb2 O9 1.3(11) .
Cs2 O10 Yb2 O9 -152.0(3) .
C59 O10 Yb2 O11 -70.5(11) .
Cs2 O10 Yb2 O11 136.2(3) .
C59 O10 Yb2 O13 -105.0(11) .
Cs2 O10 Yb2 O13 101.7(6) .
C59 O10 Yb2 O15 48.8(12) .
Cs2 O10 Yb2 O15 -104.5(4) .
C59 O10 Yb2 Cs2 153.3(12) .
C87 O14 Yb2 O16 -145.6(13) .
Cs2 O14 Yb2 O16 60.0(3) .
C87 O14 Yb2 O12 93.8(13) .
Cs2 O14 Yb2 O12 -60.7(3) .
C87 O14 Yb2 O10 154.6(12) .
Cs2 O14 Yb2 O10 0.1(3) .
C87 O14 Yb2 O9 -100.5(14) .
Cs2 O14 Yb2 O9 105.0(7) .
C87 O14 Yb2 O11 49.6(14) .
Cs2 O14 Yb2 O11 -104.9(4) .
C87 O14 Yb2 O13 3.7(12) .
Cs2 O14 Yb2 O13 -150.7(3) .
C87 O14 Yb2 O15 -68.8(13) .
Cs2 O14 Yb2 O15 136.8(3) .
C87 O14 Yb2 Cs2 154.5(13) .
C57 O9 Yb2 O16 -79.7(11) .
C57 O9 Yb2 O12 38.0(13) .
C57 O9 Yb2 O10 -8.7(11) .
C57 O9 Yb2 O14 -122.3(11) .
C57 O9 Yb2 O11 79.8(11) .
C57 O9 Yb2 O13 141.9(11) .
C57 O9 Yb2 O15 -155.6(12) .
C57 O9 Yb2 Cs2 -36.9(12) .
C71 O11 Yb2 O16 -122.7(12) .
C71 O11 Yb2 O12 -15.7(12) .
C71 O11 Yb2 O10 -88.7(13) .
C71 O11 Yb2 O14 27.5(15) .
C71 O11 Yb2 O9 -167.0(13) .
C71 O11 Yb2 O13 74.6(13) .
C71 O11 Yb2 O15 133.7(12) .
C71 O11 Yb2 Cs2 -46.5(13) .
C85 O13 Yb2 O16 33.6(13) .
C85 O13 Yb2 O12 -83.4(12) .
C85 O13 Yb2 O10 -122.7(12) .
C85 O13 Yb2 O14 -11.5(11) .
C85 O13 Yb2 O9 139.3(11) .
C85 O13 Yb2 O11 -159.0(12) .
C85 O13 Yb2 O15 76.5(12) .
C85 O13 Yb2 Cs2 -41.9(12) .
C99 O15 Yb2 O16 -14.6(10) .
C99 O15 Yb2 O12 -122.7(11) .
C99 O15 Yb2 O10 27.3(12) .
C99 O15 Yb2 O14 -88.4(10) .
C99 O15 Yb2 O9 76.3(10) .
C99 O15 Yb2 O11 135.1(10) .
C99 O15 Yb2 O13 -165.7(11) .
C99 O15 Yb2 Cs2 -44.8(11) .
O2W Cs2 Yb2 O16 69.0(12) .
O10 Cs2 Yb2 O16 89.2(4) .
O12 Cs2 Yb2 O16 -179.4(3) .
O14 Cs2 Yb2 O16 -90.6(4) .
F30 Cs2 Yb2 O16 78.5(3) .
F51 Cs2 Yb2 O16 -0.8(3) .
F36 Cs2 Yb2 O16 177.8(3) .
F43 Cs2 Yb2 O16 -101.4(3) .
F48 Cs2 Yb2 O16 -54.5(4) .
F33 Cs2 Yb2 O16 125.9(4) .
O2W Cs2 Yb2 O12 -111.5(12) .
O10 Cs2 Yb2 O12 -91.3(4) .
O16 Cs2 Yb2 O12 179.4(3) .
O14 Cs2 Yb2 O12 88.8(4) .
F30 Cs2 Yb2 O12 -102.1(3) .
F51 Cs2 Yb2 O12 178.6(3) .
F36 Cs2 Yb2 O12 -2.7(3) .
F43 Cs2 Yb2 O12 78.0(3) .
F48 Cs2 Yb2 O12 125.0(4) .
F33 Cs2 Yb2 O12 -54.7(4) .
O2W Cs2 Yb2 O10 -20.2(12) .
O12 Cs2 Yb2 O10 91.3(4) .
O16 Cs2 Yb2 O10 -89.2(4) .
O14 Cs2 Yb2 O10 -179.8(3) .
F30 Cs2 Yb2 O10 -10.7(3) .
F51 Cs2 Yb2 O10 -90.0(3) .
F36 Cs2 Yb2 O10 88.6(3) .
F43 Cs2 Yb2 O10 169.4(3) .
F48 Cs2 Yb2 O10 -143.7(4) .
F33 Cs2 Yb2 O10 36.7(4) .
O2W Cs2 Yb2 O14 159.7(12) .
O10 Cs2 Yb2 O14 179.8(3) .
O12 Cs2 Yb2 O14 -88.8(4) .
O16 Cs2 Yb2 O14 90.6(4) .
F30 Cs2 Yb2 O14 169.1(3) .
F51 Cs2 Yb2 O14 89.8(3) .
F36 Cs2 Yb2 O14 -91.6(3) .
F43 Cs2 Yb2 O14 -10.8(3) .
F48 Cs2 Yb2 O14 36.1(4) .
F33 Cs2 Yb2 O14 -143.5(4) .
O2W Cs2 Yb2 O9 14.0(12) .
O10 Cs2 Yb2 O9 34.2(4) .
O12 Cs2 Yb2 O9 125.5(4) .
O16 Cs2 Yb2 O9 -55.0(4) .
O14 Cs2 Yb2 O9 -145.6(4) .
F30 Cs2 Yb2 O9 23.5(3) .
F51 Cs2 Yb2 O9 -55.8(3) .
F36 Cs2 Yb2 O9 122.8(3) .
F43 Cs2 Yb2 O9 -156.4(3) .
F48 Cs2 Yb2 O9 -109.5(4) .
F33 Cs2 Yb2 O9 70.9(4) .
O2W Cs2 Yb2 O11 -74.8(12) .
O10 Cs2 Yb2 O11 -54.6(4) .
O12 Cs2 Yb2 O11 36.7(4) .
O16 Cs2 Yb2 O11 -143.8(4) .
O14 Cs2 Yb2 O11 125.5(4) .
F30 Cs2 Yb2 O11 -65.4(3) .
F51 Cs2 Yb2 O11 -144.6(3) .
F36 Cs2 Yb2 O11 34.0(3) .
F43 Cs2 Yb2 O11 114.8(3) .
F48 Cs2 Yb2 O11 161.7(4) .
F33 Cs2 Yb2 O11 -17.9(3) .
O2W Cs2 Yb2 O13 -164.6(12) .
O10 Cs2 Yb2 O13 -144.5(4) .
O12 Cs2 Yb2 O13 -53.1(4) .
O16 Cs2 Yb2 O13 126.3(4) .
O14 Cs2 Yb2 O13 35.7(4) .
F30 Cs2 Yb2 O13 -155.2(3) .
F51 Cs2 Yb2 O13 125.5(3) .
F36 Cs2 Yb2 O13 -55.9(3) .
F43 Cs2 Yb2 O13 24.9(3) .
F48 Cs2 Yb2 O13 71.8(4) .
F33 Cs2 Yb2 O13 -107.8(4) .
O2W Cs2 Yb2 O15 105.0(12) .
O10 Cs2 Yb2 O15 125.2(4) .
O12 Cs2 Yb2 O15 -143.5(4) .
O16 Cs2 Yb2 O15 36.0(3) .
O14 Cs2 Yb2 O15 -54.7(4) .
F30 Cs2 Yb2 O15 114.4(3) .
F51 Cs2 Yb2 O15 35.2(3) .
F36 Cs2 Yb2 O15 -146.2(3) .
F43 Cs2 Yb2 O15 -65.4(3) .
F48 Cs2 Yb2 O15 -18.5(4) .
F33 Cs2 Yb2 O15 161.9(3) .
